data_1570983
loop_
_publ_author_name
'Khistiaeva, Viktoria V.'
'Buss, Stefan'
'Eskelinen, Toni'
'Hirva, Pipsa'
'Kinnunen, Niko'
'Friedel, Joshua'
'Kletsch, Lukas'
'Klein, Axel'
'Strassert, Cristian A.'
'Koshevoy, Igor O.'

_publ_section_title
;
 Cyanido-bridged diplatinum(ii) complexes: ligand and solvent effect on
 aggregation and luminescence.
;
_journal_issue 11
_journal_name_full 'Chemical science'
_journal_page_first 4005
_journal_page_last 4018
_journal_paper_doi 10.1039/d3sc06941a
_journal_volume 15
_journal_year 2024
_chemical_formula_moiety '2(C32 H12 B F24), C43 H44 N7 Pt2, 2(C21.50 H22 N3.50 Pt)'
_chemical_formula_sum 'C150 H112 B2 F48 N14 Pt4'
_chemical_formula_weight 3824.51
_space_group_crystal_system triclinic
_space_group_IT_number 2
_space_group_name_Hall '-P 1'
_space_group_name_H-M_alt 'P -1'
_atom_sites_solution_hydrogens geom
_audit_creation_method SHELXL-2018/3
_audit_update_record
;
2023-07-30 deposited with the CCDC.	2024-01-24 downloaded from the CCDC.
;
_cell_angle_alpha 61.9080(10)
_cell_angle_beta 86.4950(10)
_cell_angle_gamma 65.2190(10)
_cell_formula_units_Z 2
_cell_length_a 19.0654(6)
_cell_length_b 21.3165(7)
_cell_length_c 22.1528(8)
_cell_measurement_reflns_used 9673
_cell_measurement_temperature 150(2)
_cell_measurement_theta_max 31.94
_cell_measurement_theta_min 2.31
_cell_volume 7106.0(4)
_computing_cell_refinement 'SAINT (Bruker AXS, 2009)'
_computing_data_collection 'APEX2 (Bruker AXS, 2010)'
_computing_data_reduction 'SAINT (Bruker AXS, 2009)'
_computing_molecular_graphics 'Diamond v.4.03 (Brandenburg, 2014)'
_computing_publication_material 'SHELXL-2018 (Sheldrick, 2018)'
_computing_structure_refinement 'SHELXL-2018/3 (Sheldrick, 2018)'
_computing_structure_solution 'SHELXS-2018 (Sheldrick, 2018)'
_diffrn_ambient_temperature 150(2)
_diffrn_measured_fraction_theta_full 0.998
_diffrn_measured_fraction_theta_max 0.998
_diffrn_measurement_device '62mm x 62mm CCD camera on \k-goniostat'
_diffrn_measurement_device_type 'Bruker KAPPA APEX II CCD'
_diffrn_measurement_method '\f scans and \w scans with \k offset'
_diffrn_radiation_monochromator 'horizontally mounted graphite crystal'
_diffrn_radiation_type MoK\a
_diffrn_radiation_wavelength 0.71073
_diffrn_reflns_av_R_equivalents 0.0232
_diffrn_reflns_av_unetI/netI 0.0245
_diffrn_reflns_Laue_measured_fraction_full 0.998
_diffrn_reflns_Laue_measured_fraction_max 0.998
_diffrn_reflns_limit_h_max 25
_diffrn_reflns_limit_h_min -25
_diffrn_reflns_limit_k_max 28
_diffrn_reflns_limit_k_min -27
_diffrn_reflns_limit_l_max 29
_diffrn_reflns_limit_l_min -29
_diffrn_reflns_number 128978
_diffrn_reflns_point_group_measured_fraction_full 0.998
_diffrn_reflns_point_group_measured_fraction_max 0.998
_diffrn_reflns_theta_full 25.242
_diffrn_reflns_theta_max 28.000
_diffrn_reflns_theta_min 2.146
_exptl_absorpt_coefficient_mu 4.046
_exptl_absorpt_correction_T_max 0.438
_exptl_absorpt_correction_T_min 0.287
_exptl_absorpt_correction_type numerical
_exptl_absorpt_process_details 'SADABS (Sheldrick, 2008)'
_exptl_crystal_colour green
_exptl_crystal_density_diffrn 1.787
_exptl_crystal_description block
_exptl_crystal_F_000 3728
_exptl_crystal_preparation Luminescent
_exptl_crystal_size_max 0.411
_exptl_crystal_size_mid 0.349
_exptl_crystal_size_min 0.244
_refine_diff_density_max 2.146
_refine_diff_density_min -1.780
_refine_diff_density_rms 0.101
_refine_ls_extinction_method none
_refine_ls_goodness_of_fit_ref 1.027
_refine_ls_hydrogen_treatment constr
_refine_ls_matrix_type full
_refine_ls_number_parameters 2041
_refine_ls_number_reflns 34259
_refine_ls_number_restraints 192
_refine_ls_restrained_S_all 1.052
_refine_ls_R_factor_all 0.0429
_refine_ls_R_factor_gt 0.0290
_refine_ls_shift/su_max 0.003
_refine_ls_shift/su_mean 0.000
_refine_ls_structure_factor_coef Fsqd
_refine_ls_weighting_details 'w=1/[\s^2^(Fo^2^)+(0.0254P)^2^+18.9464P] where P=(Fo^2^+2Fc^2^)/3'
_refine_ls_weighting_scheme calc
_refine_ls_wR_factor_gt 0.0638
_refine_ls_wR_factor_ref 0.0713
_reflns_Friedel_coverage 0.000
_reflns_number_gt 28332
_reflns_number_total 34259
_reflns_threshold_expression 'I > 2\s(I)'
_cod_data_source_file d3sc06941a3.cif
_cod_data_source_block 4
_cod_depositor_comments 'Adding full bibliography for 1570980--1570983.cif.'
_cod_database_code 1570983
_shelx_shelxl_version_number 2018/3
_shelx_space_group_comment
;
The symmetry employed for this shelxl refinement is uniquely defined
by the following loop, which should always be used as a source of
symmetry information in preference to the above space-group names.
They are only intended as comments.
;
_shelx_estimated_absorpt_t_min 0.287
_shelx_estimated_absorpt_t_max 0.438

loop_
_space_group_symop_operation_xyz
'x, y, z'
'-x, -y, -z'

loop_
_atom_site_label
_atom_site_type_symbol
_atom_site_fract_x
_atom_site_fract_y
_atom_site_fract_z
_atom_site_U_iso_or_equiv
_atom_site_adp_type
_atom_site_occupancy
_atom_site_site_symmetry_order
_atom_site_calc_flag
_atom_site_refinement_flags_posn
_atom_site_refinement_flags_adp
_atom_site_refinement_flags_occupancy
_atom_site_disorder_assembly
_atom_site_disorder_group
C1 C -0.0069(2) 0.9777(2) 0.49682(18) 0.0357(8) Uani 0.5 1 d . . P . .
N1 N -0.0069(2) 0.9777(2) 0.49682(18) 0.0357(8) Uani 0.5 1 d . . P . .
C2 C 0.0433(2) 0.8098(2) 0.5793(2) 0.0347(8) Uani 1 1 d . . . . .
C3 C 0.0661(3) 0.8161(2) 0.6341(2) 0.0415(9) Uani 1 1 d . . . . .
H300 H 0.057983 0.866473 0.626654 0.050 Uiso 1 1 calc R U . . .
C4 C 0.1003(3) 0.7501(3) 0.6990(2) 0.0451(10) Uani 1 1 d . . . . .
H301 H 0.115142 0.755652 0.735697 0.054 Uiso 1 1 calc R U . . .
C5 C 0.1130(2) 0.6759(3) 0.7108(2) 0.0449(10) Uani 1 1 d . . . . .
H336 H 0.137480 0.630648 0.755263 0.054 Uiso 1 1 calc R U . . .
C6 C 0.0903(2) 0.6682(2) 0.6583(2) 0.0432(10) Uani 1 1 d . . . . .
H278 H 0.098440 0.617498 0.666469 0.052 Uiso 1 1 calc R U . . .
C7 C 0.0551(2) 0.7348(2) 0.5925(2) 0.0365(9) Uani 1 1 d . . . . .
C8 C 0.0282(2) 0.7315(2) 0.5344(2) 0.0367(9) Uani 1 1 d . . . . .
C9 C 0.0395(3) 0.6635(3) 0.5335(3) 0.0446(10) Uani 1 1 d . . . . .
H270 H 0.065229 0.613052 0.573870 0.054 Uiso 1 1 calc R U . . .
C10 C 0.0131(3) 0.6698(3) 0.4734(3) 0.0473(11) Uani 1 1 d . . . . .
H289 H 0.018576 0.623684 0.472898 0.057 Uiso 1 1 calc R U . . .
C11 C -0.0210(3) 0.7420(3) 0.4148(2) 0.0434(10) Uani 1 1 d . . . . .
H208 H -0.039198 0.746394 0.373324 0.052 Uiso 1 1 calc R U . . .
C12 C -0.0288(2) 0.8095(2) 0.4162(2) 0.0383(9) Uani 1 1 d . . . . .
C13 C -0.1059(3) 0.9561(2) 0.3449(2) 0.0413(9) Uani 1 1 d . . . . .
C14 C -0.1651(3) 1.0089(3) 0.2864(3) 0.0566(12) Uani 1 1 d . . . . .
H335 H -0.170572 0.993362 0.253858 0.068 Uiso 1 1 calc R U . . .
C15 C -0.2150(3) 1.0830(3) 0.2761(3) 0.0644(14) Uani 1 1 d . . . . .
H340 H -0.254086 1.119804 0.235635 0.077 Uiso 1 1 calc R U . . .
C16 C -0.2079(3) 1.1033(3) 0.3251(3) 0.0578(13) Uani 1 1 d . . . . .
H337 H -0.242669 1.153821 0.319607 0.069 Uiso 1 1 calc R U . . .
C17 C -0.1498(3) 1.0492(3) 0.3817(2) 0.0459(10) Uani 1 1 d . . . . .
H212 H -0.145880 1.063299 0.415761 0.055 Uiso 1 1 calc R U . . .
C18 C -0.0297(3) 0.8760(3) 0.2907(2) 0.0519(12) Uani 1 1 d . . . . .
H34H H -0.046373 0.930190 0.250895 0.062 Uiso 1 1 calc R U . . .
H34I H -0.056721 0.850645 0.280133 0.062 Uiso 1 1 calc R U . . .
C19 C 0.0582(3) 0.8286(3) 0.2999(3) 0.0560(13) Uani 1 1 d . . . . .
H34C H 0.073774 0.773262 0.337126 0.067 Uiso 1 1 calc R U . . .
H34D H 0.071315 0.827499 0.256367 0.067 Uiso 1 1 calc R U . . .
C20 C 0.1053(3) 0.8615(3) 0.3180(3) 0.0661(15) Uani 1 1 d . . . . .
H34L H 0.099236 0.911424 0.276470 0.079 Uiso 1 1 calc R U . . .
H34M H 0.083396 0.874639 0.354535 0.079 Uiso 1 1 calc R U . . .
C21 C 0.1909(4) 0.8061(5) 0.3430(5) 0.098(2) Uani 1 1 d . . . . .
H40A H 0.219907 0.836650 0.339267 0.117 Uiso 1 1 calc R U . . .
H40B H 0.210213 0.782218 0.312744 0.117 Uiso 1 1 calc R U . . .
C22 C 0.2086(5) 0.7374(5) 0.4211(5) 0.116(3) Uani 1 1 d . . . . .
H40C H 0.265154 0.702848 0.435016 0.175 Uiso 1 1 calc R U . . .
H40D H 0.190677 0.760703 0.451442 0.175 Uiso 1 1 calc R U . . .
H40E H 0.180982 0.706268 0.424918 0.175 Uiso 1 1 calc R U . . .
C23 C 0.49007(18) 0.02783(18) 0.50298(16) 0.0266(6) Uani 0.5 1 d . . P . .
N5 N 0.49007(18) 0.02783(18) 0.50298(16) 0.0266(6) Uani 0.5 1 d . . P . .
C24 C 0.3806(2) 0.1895(2) 0.41977(19) 0.0287(7) Uani 1 1 d . . . . .
C25 C 0.3790(2) 0.1711(2) 0.3678(2) 0.0327(8) Uani 1 1 d . . . . .
H138 H 0.410087 0.118224 0.377003 0.039 Uiso 1 1 calc R U . . .
C26 C 0.3332(2) 0.2278(2) 0.3027(2) 0.0376(9) Uani 1 1 d . . . . .
H196 H 0.332840 0.213372 0.268159 0.045 Uiso 1 1 calc R U . . .
C27 C 0.2879(2) 0.3056(2) 0.2881(2) 0.0414(9) Uani 1 1 d . . . . .
H164 H 0.256397 0.344511 0.243667 0.050 Uiso 1 1 calc R U . . .
C28 C 0.2888(2) 0.3260(2) 0.3383(2) 0.0383(9) Uani 1 1 d . . . . .
H306 H 0.257781 0.379145 0.328437 0.046 Uiso 1 1 calc R U . . .
C29 C 0.3350(2) 0.2691(2) 0.4036(2) 0.0308(8) Uani 1 1 d . . . . .
C30 C 0.3402(2) 0.2869(2) 0.4588(2) 0.0325(8) Uani 1 1 d . . . . .
C31 C 0.2990(2) 0.3597(2) 0.4555(2) 0.0413(9) Uani 1 1 d . . . . .
H241 H 0.264034 0.404074 0.414389 0.050 Uiso 1 1 calc R U . . .
C32 C 0.3091(3) 0.3675(2) 0.5119(3) 0.0458(11) Uani 1 1 d . . . . .
H240 H 0.283018 0.418070 0.509041 0.055 Uiso 1 1 calc R U . . .
C33 C 0.3566(3) 0.3028(2) 0.5724(2) 0.0428(10) Uani 1 1 d . . . . .
H163 H 0.363476 0.308387 0.611443 0.051 Uiso 1 1 calc R U . . .
C34 C 0.3950(2) 0.2281(2) 0.5763(2) 0.0337(8) Uani 1 1 d . . . . .
C35 C 0.5089(2) 0.0989(2) 0.6500(2) 0.0319(8) Uani 1 1 d . . . . .
C36 C 0.5650(2) 0.0661(3) 0.7075(2) 0.0417(9) Uani 1 1 d . . . . .
H133 H 0.554085 0.087141 0.738240 0.050 Uiso 1 1 calc R U . . .
C37 C 0.6354(2) 0.0036(3) 0.7192(2) 0.0463(10) Uani 1 1 d . . . . .
H209 H 0.673144 -0.019965 0.758885 0.056 Uiso 1 1 calc R U . . .
C38 C 0.6517(2) -0.0253(3) 0.6729(2) 0.0417(9) Uani 1 1 d . . . . .
H210 H 0.700174 -0.068957 0.680282 0.050 Uiso 1 1 calc R U . . .
C39 C 0.5955(2) 0.0113(2) 0.6163(2) 0.0316(8) Uani 1 1 d . . . . .
H271 H 0.607496 -0.006223 0.583055 0.038 Uiso 1 1 calc R U . . .
C40 C 0.4083(2) 0.1661(3) 0.7026(2) 0.0395(9) Uani 1 1 d . . . . .
H26C H 0.355171 0.210839 0.688275 0.047 Uiso 1 1 calc R U . . .
H26D H 0.443607 0.178698 0.720958 0.047 Uiso 1 1 calc R U . . .
C41 C 0.4054(2) 0.0922(3) 0.7607(2) 0.0401(9) Uani 1 1 d . . . . .
H26E H 0.458984 0.047836 0.778040 0.048 Uiso 1 1 calc R U . . .
H26F H 0.372399 0.077269 0.742451 0.048 Uiso 1 1 calc R U . . .
C42 C 0.3720(3) 0.1052(3) 0.8210(2) 0.0479(11) Uani 1 1 d . . . . .
H32A H 0.379341 0.053330 0.860304 0.057 Uiso 1 1 calc R U . . .
H32B H 0.403544 0.123674 0.836330 0.057 Uiso 1 1 calc R U . . .
C43 C 0.2868(3) 0.1632(3) 0.8063(3) 0.0541(12) Uani 1 1 d . . . . .
H34A H 0.275482 0.174992 0.845051 0.065 Uiso 1 1 calc R U . . .
H34B H 0.277543 0.213411 0.763596 0.065 Uiso 1 1 calc R U . . .
C44 C 0.2312(3) 0.1342(3) 0.7974(3) 0.0581(13) Uani 1 1 d . . . . .
H34E H 0.177241 0.174677 0.788092 0.087 Uiso 1 1 calc R U . . .
H34F H 0.241053 0.123713 0.758381 0.087 Uiso 1 1 calc R U . . .
H34G H 0.238989 0.085248 0.839934 0.087 Uiso 1 1 calc R U . . .
C45 C 0.2717(2) 1.0038(2) 0.50353(16) 0.0294(7) Uani 0.5 1 d . . P . .
N9A N 0.2717(2) 1.0038(2) 0.50353(16) 0.0294(7) Uani 0.5 1 d . . P . .
C46 C 0.4006(2) 0.7988(2) 0.5212(2) 0.0315(8) Uani 1 1 d . . . . .
C47 C 0.3535(3) 0.8419(3) 0.4565(2) 0.0406(9) Uani 1 1 d . . . . .
H261 H 0.311350 0.892753 0.443048 0.049 Uiso 1 1 calc R U . . .
C48 C 0.3676(3) 0.8111(3) 0.4111(2) 0.0517(12) Uani 1 1 d . . . . .
H260 H 0.335132 0.841446 0.366881 0.062 Uiso 1 1 calc R U . . .
C49 C 0.4282(3) 0.7371(3) 0.4299(3) 0.0564(13) Uani 1 1 d . . . . .
H332 H 0.437884 0.717097 0.398325 0.068 Uiso 1 1 calc R U . . .
C50 C 0.4740(3) 0.6927(3) 0.4938(3) 0.0485(11) Uani 1 1 d . . . . .
H331 H 0.514818 0.641271 0.507140 0.058 Uiso 1 1 calc R U . . .
C51 C 0.4611(2) 0.7228(2) 0.5396(2) 0.0369(9) Uani 1 1 d . . . . .
C52 C 0.5070(2) 0.6784(2) 0.6090(2) 0.0352(8) Uani 1 1 d . . . . .
C53 C 0.5654(2) 0.6005(2) 0.6412(3) 0.0464(8) Uani 1 1 d . . . . .
H264 H 0.580837 0.571724 0.616636 0.056 Uiso 1 1 calc R U . . .
C54 C 0.6010(3) 0.5651(3) 0.7091(3) 0.0464(8) Uani 1 1 d . . . . .
H330 H 0.642486 0.512785 0.730714 0.056 Uiso 1 1 calc R U . . .
C55 C 0.5760(2) 0.6058(2) 0.7446(2) 0.0401(9) Uani 1 1 d . . . . .
H314 H 0.599811 0.582094 0.791217 0.048 Uiso 1 1 calc R U . . .
C56 C 0.5150(2) 0.6830(2) 0.7120(2) 0.0310(8) Uani 1 1 d . . . . .
C57 C 0.4658(2) 0.7985(2) 0.73132(18) 0.0276(7) Uani 1 1 d . . . . .
C58 C 0.4833(2) 0.8163(2) 0.7799(2) 0.0377(9) Uani 1 1 d . . . . .
H244 H 0.505086 0.775476 0.826618 0.045 Uiso 1 1 calc R U . . .
C59 C 0.4693(2) 0.8919(3) 0.7606(2) 0.0379(9) Uani 1 1 d . . . . .
H166 H 0.480483 0.904233 0.793735 0.045 Uiso 1 1 calc R U . . .
C60 C 0.4384(2) 0.9506(2) 0.6919(2) 0.0335(8) Uani 1 1 d . . . . .
H165 H 0.428995 1.003597 0.676796 0.040 Uiso 1 1 calc R U . . .
C61 C 0.4219(2) 0.9300(2) 0.64656(19) 0.0285(7) Uani 1 1 d . . . . .
H107 H 0.401895 0.969899 0.599332 0.034 Uiso 1 1 calc R U . . .
C62 C 0.4766(2) 0.6692(2) 0.82320(19) 0.0344(8) Uani 1 1 d . . . . .
H16A H 0.517506 0.661241 0.855094 0.041 Uiso 1 1 calc R U . . .
H16B H 0.487844 0.616631 0.829192 0.041 Uiso 1 1 calc R U . . .
C63 C 0.3977(2) 0.7026(2) 0.8431(2) 0.0357(8) Uani 1 1 d . . . . .
H24A H 0.355448 0.724272 0.804901 0.043 Uiso 1 1 calc R U . . .
H24B H 0.392460 0.746289 0.850899 0.043 Uiso 1 1 calc R U . . .
C64 C 0.3897(3) 0.6377(3) 0.9088(2) 0.0430(10) Uani 1 1 d . . . . .
H24C H 0.395361 0.594420 0.900152 0.052 Uiso 1 1 calc R U . . .
H24D H 0.433248 0.615615 0.946001 0.052 Uiso 1 1 calc R U . . .
C65 C 0.3135(3) 0.6645(3) 0.9340(3) 0.0560(12) Uani 1 1 d . . . . .
H33A H 0.269587 0.692607 0.895232 0.067 Uiso 1 1 calc R U . . .
H33B H 0.310770 0.702415 0.948961 0.067 Uiso 1 1 calc R U . . .
C66 C 0.3046(4) 0.5955(4) 0.9940(3) 0.0752(18) Uani 1 1 d . . . . .
H34Q H 0.254276 0.615348 1.008935 0.113 Uiso 1 1 calc R U . . .
H34R H 0.306244 0.558351 0.979113 0.113 Uiso 1 1 calc R U . . .
H34S H 0.347411 0.568155 1.032821 0.113 Uiso 1 1 calc R U . . .
C67 C 0.2179(2) 1.1456(2) 0.51375(19) 0.0301(7) Uani 1 1 d . . . . .
C68 C 0.2504(2) 1.0962(3) 0.5831(2) 0.0382(9) Uani 1 1 d . . . . .
H108 H 0.272713 1.040408 0.601715 0.046 Uiso 1 1 calc R U . . .
C69 C 0.2512(3) 1.1265(3) 0.6264(2) 0.0457(10) Uani 1 1 d . . . . .
H206 H 0.272853 1.091334 0.674305 0.055 Uiso 1 1 calc R U . . .
C70 C 0.2207(3) 1.2073(3) 0.6004(2) 0.0465(11) Uani 1 1 d . . . . .
H305 H 0.223832 1.227616 0.629687 0.056 Uiso 1 1 calc R U . . .
C71 C 0.1860(2) 1.2580(3) 0.5322(2) 0.0389(9) Uani 1 1 d . . . . .
H205 H 0.163787 1.313662 0.514305 0.047 Uiso 1 1 calc R U . . .
C72 C 0.1831(2) 1.2280(2) 0.4887(2) 0.0311(8) Uani 1 1 d . . . . .
C73 C 0.1429(2) 1.2776(2) 0.4170(2) 0.0329(8) Uani 1 1 d . . . . .
C74 C 0.1062(2) 1.3592(2) 0.3820(2) 0.0397(9) Uani 1 1 d . . . . .
H283 H 0.106098 1.387956 0.404295 0.048 Uiso 1 1 calc R U . . .
C75 C 0.0699(3) 1.3984(2) 0.3147(2) 0.0431(10) Uani 1 1 d . . . . .
H201 H 0.041555 1.454607 0.290846 0.052 Uiso 1 1 calc R U . . .
C76 C 0.0744(2) 1.3566(2) 0.2813(2) 0.0407(9) Uani 1 1 d . . . . .
H282 H 0.049978 1.383799 0.234265 0.049 Uiso 1 1 calc R U . . .
C77 C 0.1151(2) 1.2735(2) 0.31729(19) 0.0319(8) Uani 1 1 d . . . . .
C78 C 0.1199(2) 1.1603(2) 0.30765(18) 0.0300(7) Uani 1 1 d . . . . .
C79 C 0.0775(2) 1.1520(3) 0.2653(2) 0.0392(9) Uani 1 1 d . . . . .
H112 H 0.051541 1.194903 0.220123 0.047 Uiso 1 1 calc R U . . .
C80 C 0.0730(3) 1.0823(3) 0.2886(2) 0.0453(10) Uani 1 1 d . . . . .
H207 H 0.045103 1.076092 0.259300 0.054 Uiso 1 1 calc R U . . .
C81 C 0.1094(3) 1.0206(3) 0.3552(2) 0.0432(10) Uani 1 1 d . . . . .
H288 H 0.107303 0.971390 0.372499 0.052 Uiso 1 1 calc R U . . .
C82 C 0.1487(2) 1.0328(2) 0.3953(2) 0.0357(8) Uani 1 1 d . . . . .
H110 H 0.172109 0.991554 0.441635 0.043 Uiso 1 1 calc R U . . .
C83 C 0.1238(2) 1.2759(2) 0.20632(19) 0.0371(9) Uani 1 1 d . . . . .
H16C H 0.134060 1.321478 0.195812 0.044 Uiso 1 1 calc R U . . .
H16D H 0.069741 1.297361 0.183230 0.044 Uiso 1 1 calc R U . . .
C84 C 0.1802(2) 1.2287(3) 0.1755(2) 0.0402(9) Uani 1 1 d . . . . .
H26A H 0.173615 1.180600 0.188260 0.048 Uiso 1 1 calc R U . . .
H26B H 0.234884 1.212057 0.193695 0.048 Uiso 1 1 calc R U . . .
C85 C 0.1631(3) 1.2814(3) 0.0963(2) 0.0516(11) Uani 1 1 d . . . . .
H32C H 0.108051 1.297783 0.079482 0.062 Uiso 1 1 calc R U . . .
H32D H 0.167981 1.330080 0.084987 0.062 Uiso 1 1 calc R U . . .
C86 C 0.2153(4) 1.2436(3) 0.0575(3) 0.0606(14) Uani 1 1 d . . . . .
H34J H 0.270591 1.225649 0.075023 0.073 Uiso 1 1 calc R U . . .
H34K H 0.203557 1.283796 0.007712 0.073 Uiso 1 1 calc R U . . .
C87 C 0.2059(4) 1.1739(4) 0.0643(3) 0.0664(15) Uani 1 1 d . . . . .
H34N H 0.241341 1.151800 0.038036 0.100 Uiso 1 1 calc R U . . .
H34O H 0.218735 1.133177 0.113387 0.100 Uiso 1 1 calc R U . . .
H34P H 0.151656 1.191364 0.046030 0.100 Uiso 1 1 calc R U . . .
C88 C 0.30732(18) 0.44895(19) 0.75519(17) 0.0225(6) Uani 1 1 d . . . . .
C89 C 0.30550(19) 0.5125(2) 0.76049(17) 0.0241(7) Uani 1 1 d . . . . .
H121 H 0.291108 0.516152 0.800945 0.029 Uiso 1 1 calc R U . . .
C90 C 0.3238(2) 0.5703(2) 0.70927(18) 0.0269(7) Uani 1 1 d . . . . .
C91 C 0.3451(2) 0.5676(2) 0.64939(19) 0.0308(8) Uani 1 1 d . . . . .
H147 H 0.357853 0.606959 0.614241 0.037 Uiso 1 1 calc R U . . .
C92 C 0.3472(2) 0.5059(2) 0.64231(18) 0.0292(7) Uani 1 1 d . . . . .
C93 C 0.3296(2) 0.4479(2) 0.69443(18) 0.0264(7) Uani 1 1 d . . . . .
H124 H 0.332807 0.405525 0.688363 0.032 Uiso 1 1 calc R U . . .
C94 C 0.3252(2) 0.6344(2) 0.7190(2) 0.0376(9) Uani 1 1 d . . . . .
C95 C 0.3676(3) 0.5015(3) 0.5776(2) 0.0391(9) Uani 1 1 d . . . . .
C96 C 0.21336(19) 0.37460(19) 0.78708(18) 0.0235(6) Uani 1 1 d . . . . .
C97 C 0.18572(19) 0.4066(2) 0.71695(18) 0.0259(7) Uani 1 1 d . . . . .
H130 H 0.208180 0.436694 0.682733 0.031 Uiso 1 1 calc R U . . .
C98 C 0.1265(2) 0.3959(2) 0.69555(19) 0.0298(7) Uani 1 1 d . . . . .
C99 C 0.0901(2) 0.3546(2) 0.7434(2) 0.0359(9) Uani 1 1 d . . . . .
H256 H 0.049562 0.347240 0.728994 0.043 Uiso 1 1 calc R U . . .
C100 C 0.1150(2) 0.3245(2) 0.8129(2) 0.0355(8) Uani 1 1 d . . . . .
C101 C 0.1748(2) 0.3342(2) 0.83361(19) 0.0284(7) Uani 1 1 d . . . . .
H148 H 0.190492 0.312238 0.881880 0.034 Uiso 1 1 calc R U . . .
C102 C 0.1001(2) 0.4285(2) 0.6205(2) 0.0382(9) Uani 1 1 d . . . . .
C103 C 0.0785(3) 0.2784(3) 0.8677(3) 0.0548(13) Uani 1 1 d . . . . .
C104 C 0.26038(18) 0.40343(19) 0.87809(16) 0.0217(6) Uani 1 1 d . . . . .
C105 C 0.18403(19) 0.45788(19) 0.87331(16) 0.0222(6) Uani 1 1 d . . . . .
H118 H 0.146186 0.480940 0.833816 0.027 Uiso 1 1 calc R U . . .
C106 C 0.16177(19) 0.4793(2) 0.92422(17) 0.0251(7) Uani 1 1 d . . . . .
C107 C 0.2144(2) 0.4467(2) 0.98289(18) 0.0286(7) Uani 1 1 d . . . . .
H116 H 0.198974 0.461160 1.017842 0.034 Uiso 1 1 calc R U . . .
C108 C 0.2897(2) 0.3925(2) 0.98949(18) 0.0284(7) Uani 1 1 d . . . . .
C109 C 0.31273(19) 0.3718(2) 0.93814(17) 0.0258(7) Uani 1 1 d . . . . .
H125 H 0.365493 0.335153 0.943810 0.031 Uiso 1 1 calc R U . . .
C110 C 0.0802(2) 0.5393(2) 0.9149(2) 0.0330(8) Uani 1 1 d . . . . .
C111 C 0.3466(2) 0.3541(3) 1.0540(2) 0.0444(10) Uani 1 1 d D . . . .
C112 C 0.36328(19) 0.2934(2) 0.85038(18) 0.0251(7) Uani 1 1 d . . . . .
C113 C 0.3643(2) 0.2302(2) 0.91334(19) 0.0305(7) Uani 1 1 d . . . . .
H156 H 0.317897 0.237730 0.933272 0.037 Uiso 1 1 calc R U . . .
C114 C 0.4293(2) 0.1575(2) 0.9478(2) 0.0349(8) Uani 1 1 d . . . . .
C115 C 0.4977(2) 0.1424(2) 0.9197(2) 0.0383(9) Uani 1 1 d . . . . .
H154 H 0.542684 0.092679 0.942874 0.046 Uiso 1 1 calc R U . . .
C116 C 0.4976(2) 0.2028(2) 0.8566(2) 0.0352(8) Uani 1 1 d . . . . .
C117 C 0.4328(2) 0.2768(2) 0.8234(2) 0.0290(7) Uani 1 1 d . . . . .
H153 H 0.436025 0.317167 0.781020 0.035 Uiso 1 1 calc R U . . .
C118 C 0.4261(3) 0.0958(3) 1.0159(2) 0.0495(11) Uani 1 1 d . . . . .
C119 C 0.5697(2) 0.1882(3) 0.8244(3) 0.0507(12) Uani 1 1 d D . . . .
C120 C 0.71672(19) 0.2601(2) 0.91334(18) 0.0247(7) Uani 1 1 d . . . . .
C121 C 0.6497(2) 0.3316(2) 0.89210(19) 0.0288(7) Uani 1 1 d . . . . .
H184 H 0.649651 0.378954 0.855696 0.035 Uiso 1 1 calc R U . . .
C122 C 0.5833(2) 0.3361(2) 0.9220(2) 0.0335(8) Uani 1 1 d . . . . .
C123 C 0.5815(2) 0.2687(2) 0.9765(2) 0.0370(9) Uani 1 1 d . . . . .
H182 H 0.535687 0.271448 0.996834 0.044 Uiso 1 1 calc R U . . .
C124 C 0.6479(2) 0.1978(2) 1.0001(2) 0.0329(8) Uani 1 1 d . . . . .
C125 C 0.7137(2) 0.1931(2) 0.96890(18) 0.0273(7) Uani 1 1 d . . . . .
H185 H 0.758041 0.142955 0.985648 0.033 Uiso 1 1 calc R U . . .
C126 C 0.5123(2) 0.4141(3) 0.8929(3) 0.0526(12) Uani 1 1 d D . . . .
C127 C 0.6495(3) 0.1249(3) 1.0602(2) 0.0483(11) Uani 1 1 d . . . . .
C128 C 0.85305(19) 0.1718(2) 0.88631(17) 0.0246(7) Uani 1 1 d . . . . .
C129 C 0.8224(2) 0.1294(2) 0.8733(2) 0.0353(8) Uani 1 1 d . . . . .
H281 H 0.767087 0.149458 0.864058 0.042 Uiso 1 1 calc R U . . .
C130 C 0.8694(2) 0.0594(3) 0.8735(3) 0.0440(10) Uani 1 1 d . . . . .
C131 C 0.9507(2) 0.0281(2) 0.8869(3) 0.0443(10) Uani 1 1 d . . . . .
H203 H 0.983376 -0.020416 0.887666 0.053 Uiso 1 1 calc R U . . .
C132 C 0.9826(2) 0.0695(2) 0.8991(2) 0.0334(8) Uani 1 1 d . . . . .
C133 C 0.93482(19) 0.1397(2) 0.89888(17) 0.0257(7) Uani 1 1 d . . . . .
H285 H 0.958285 0.166839 0.907508 0.031 Uiso 1 1 calc R U . . .
C134 C 0.8321(3) 0.0157(4) 0.8613(4) 0.0675(17) Uani 1 1 d . . . . .
C135 C 1.0696(2) 0.0398(3) 0.9098(2) 0.0444(10) Uani 1 1 d . . . . .
C136 C 0.83568(18) 0.28921(19) 0.91286(17) 0.0230(6) Uani 1 1 d . . . . .
C137 C 0.8708(2) 0.2423(2) 0.98278(18) 0.0273(7) Uani 1 1 d . . . . .
H141 H 0.872503 0.191097 1.008582 0.033 Uiso 1 1 calc R U . . .
C138 C 0.9032(2) 0.2678(2) 1.01583(19) 0.0310(8) Uani 1 1 d . . . . .
C139 C 0.9030(2) 0.3416(2) 0.9796(2) 0.0347(8) Uani 1 1 d . . . . .
H143 H 0.926812 0.358673 1.001489 0.042 Uiso 1 1 calc R U . . .
C140 C 0.8676(2) 0.3892(2) 0.91133(19) 0.0320(8) Uani 1 1 d . . . . .
C141 C 0.8335(2) 0.3641(2) 0.87895(18) 0.0262(7) Uani 1 1 d . . . . .
H145 H 0.807830 0.399310 0.832035 0.031 Uiso 1 1 calc R U . . .
C142 C 0.9365(3) 0.2180(3) 1.0916(2) 0.0442(10) Uani 1 1 d . . . . .
C143 C 0.8642(4) 0.4695(3) 0.8698(2) 0.0565(14) Uani 1 1 d . . . . .
C144 C 0.77086(19) 0.31632(19) 0.79222(17) 0.0240(7) Uani 1 1 d . . . . .
C145 C 0.82420(19) 0.3400(2) 0.75329(18) 0.0247(7) Uani 1 1 d . . . . .
H186 H 0.874224 0.323008 0.776659 0.030 Uiso 1 1 calc R U . . .
C146 C 0.8067(2) 0.3878(2) 0.68139(18) 0.0255(7) Uani 1 1 d . . . . .
C147 C 0.7356(2) 0.4119(2) 0.64457(19) 0.0291(7) Uani 1 1 d . . . . .
H189 H 0.723699 0.444222 0.595469 0.035 Uiso 1 1 calc R U . . .
C148 C 0.6827(2) 0.3872(2) 0.68198(18) 0.0281(7) Uani 1 1 d . . . . .
C149 C 0.6998(2) 0.3405(2) 0.75405(18) 0.0275(7) Uani 1 1 d . . . . .
H190 H 0.662153 0.324538 0.778052 0.033 Uiso 1 1 calc R U . . .
C150 C 0.8652(2) 0.4153(2) 0.6449(2) 0.0346(8) Uani 1 1 d . . . . .
C151 C 0.6060(2) 0.4092(3) 0.6451(2) 0.0394(9) Uani 1 1 d . . . . .
B1 B 0.2864(2) 0.3809(2) 0.81634(19) 0.0221(7) Uani 1 1 d . . . . .
B2 B 0.7941(2) 0.2588(2) 0.8767(2) 0.0242(7) Uani 1 1 d . . . . .
N2 N -0.00784(19) 0.80433(19) 0.47543(18) 0.0361(7) Uani 1 1 d . . . . .
N3 N -0.0973(2) 0.97660(19) 0.39220(17) 0.0381(7) Uani 1 1 d . . . . .
N4 N -0.0535(2) 0.8813(2) 0.35406(18) 0.0433(8) Uani 1 1 d . . . . .
N6 N 0.38934(17) 0.22249(17) 0.51870(17) 0.0299(6) Uani 1 1 d . . . . .
N7 N 0.52406(17) 0.07085(17) 0.60507(16) 0.0281(6) Uani 1 1 d . . . . .
N8 N 0.43527(19) 0.1603(2) 0.64012(17) 0.0357(7) Uani 1 1 d . . . . .
N9 N 0.3214(2) 0.9398(2) 0.53484(16) 0.0284(7) Uani 0.5 1 d . . P . .
C45A C 0.3214(2) 0.9398(2) 0.53484(16) 0.0284(7) Uani 0.5 1 d . . P . .
N10 N 0.48449(17) 0.71967(17) 0.64467(16) 0.0278(6) Uani 1 1 d . . . . .
N11 N 0.43259(16) 0.85611(17) 0.66522(15) 0.0255(6) Uani 1 1 d . . . . .
N12 N 0.48121(18) 0.72070(17) 0.75099(15) 0.0301(6) Uani 1 1 d . . . . .
N13 N 0.14464(17) 1.23519(18) 0.38514(15) 0.0284(6) Uani 1 1 d . . . . .
N14 N 0.15564(17) 1.10028(18) 0.37238(15) 0.0288(6) Uani 1 1 d . . . . .
N15 N 0.12796(18) 1.23054(18) 0.28231(15) 0.0314(7) Uani 1 1 d . . . . .
F1 F 0.2901(2) 0.70583(16) 0.66321(16) 0.0702(9) Uani 1 1 d . . . . .
F2 F 0.28883(17) 0.64201(16) 0.77023(15) 0.0546(7) Uani 1 1 d . . . . .
F3 F 0.39753(16) 0.62277(19) 0.73276(19) 0.0679(9) Uani 1 1 d . . . . .
F4 F 0.41731(17) 0.42803(17) 0.59108(14) 0.0575(7) Uani 1 1 d . . . . .
F5 F 0.30429(17) 0.52064(19) 0.53717(13) 0.0594(7) Uani 1 1 d . . . . .
F6 F 0.39936(19) 0.54865(19) 0.53936(14) 0.0617(8) Uani 1 1 d . . . . .
F7 F 0.14191(18) 0.4613(2) 0.57907(14) 0.0748(10) Uani 1 1 d . . . . .
F8 F 0.0993(2) 0.37464(18) 0.60689(16) 0.0790(10) Uani 1 1 d . . . . .
F9 F 0.02663(16) 0.48564(18) 0.59753(15) 0.0656(8) Uani 1 1 d . . . . .
F10 F 0.1289(2) 0.2019(2) 0.90644(17) 0.0746(9) Uani 1 1 d . . . . .
F11 F 0.0166(2) 0.2808(3) 0.84175(19) 0.0999(14) Uani 1 1 d . . . . .
F12 F 0.0565(2) 0.3047(3) 0.9128(2) 0.0901(12) Uani 1 1 d . . . . .
F13 F 0.4138(2) 0.2983(3) 1.0588(2) 0.076(2) Uani 0.794(9) 1 d D U P A 1
F14 F 0.3185(2) 0.3214(4) 1.11099(18) 0.0779(18) Uani 0.794(9) 1 d D U P A 1
F15 F 0.3619(4) 0.4050(3) 1.0614(3) 0.111(3) Uani 0.794(9) 1 d D U P A 1
F14A F 0.3233(7) 0.3754(11) 1.0992(7) 0.054(5) Uani 0.206(9) 1 d D U P A 2
F13A F 0.3719(12) 0.2758(7) 1.0854(9) 0.085(7) Uani 0.206(9) 1 d D U P A 2
F15A F 0.4105(7) 0.3638(12) 1.0406(7) 0.062(5) Uani 0.206(9) 1 d D U P A 2
F16 F 0.02744(13) 0.53548(16) 0.88273(15) 0.0528(7) Uani 1 1 d . . . . .
F17 F 0.05778(15) 0.53430(18) 0.97436(14) 0.0597(8) Uani 1 1 d . . . . .
F18 F 0.07244(16) 0.61379(15) 0.87767(17) 0.0633(8) Uani 1 1 d . . . . .
F19 F 0.6154(4) 0.2123(6) 0.8328(4) 0.071(2) Uani 0.571(10) 1 d D U P B 1
F20 F 0.5499(3) 0.2262(5) 0.7505(3) 0.069(2) Uani 0.571(10) 1 d D U P B 1
F21 F 0.6081(4) 0.1139(3) 0.8346(4) 0.077(3) Uani 0.571(10) 1 d D U P B 1
F21A F 0.6337(3) 0.1289(6) 0.8769(4) 0.086(4) Uani 0.429(10) 1 d D . P B 2
F20A F 0.5684(5) 0.1725(8) 0.7803(6) 0.078(3) Uani 0.429(10) 1 d D U P B 2
F19A F 0.5882(6) 0.2487(5) 0.8033(6) 0.073(3) Uani 0.429(10) 1 d D U P B 2
F22 F 0.49442(17) 0.03191(15) 1.04735(15) 0.0673(8) Uani 1 1 d . . . . .
F23 F 0.37549(18) 0.06934(16) 1.01047(16) 0.0685(9) Uani 1 1 d . . . . .
F24 F 0.4028(2) 0.12312(17) 1.06073(15) 0.0763(10) Uani 1 1 d . . . . .
F25 F 0.6942(3) 0.1010(2) 1.11650(17) 0.1046(15) Uani 1 1 d . . . . .
F26 F 0.6760(3) 0.06425(19) 1.0489(2) 0.1001(14) Uani 1 1 d . . . . .
F27 F 0.5800(2) 0.1321(2) 1.07687(19) 0.0899(12) Uani 1 1 d . . . . .
F28 F 0.4708(6) 0.4181(4) 0.9461(4) 0.077(3) Uani 0.556(18) 1 d D U P C 1
F29 F 0.4627(5) 0.4207(5) 0.8510(7) 0.091(4) Uani 0.556(18) 1 d D U P C 1
F30 F 0.5258(5) 0.4750(5) 0.8650(7) 0.075(3) Uani 0.556(18) 1 d D U P C 1
F28A F 0.4489(5) 0.4173(5) 0.9144(9) 0.081(4) Uani 0.444(18) 1 d D U P C 2
F29A F 0.4932(7) 0.4484(8) 0.8218(5) 0.099(4) Uani 0.444(18) 1 d D U P C 2
F30A F 0.5270(8) 0.4685(7) 0.8966(8) 0.070(3) Uani 0.444(18) 1 d D U P C 2
F31 F 1.09293(17) 0.0821(3) 0.85661(17) 0.1015(15) Uani 1 1 d . . . . .
F32 F 1.09713(17) 0.0438(3) 0.9604(2) 0.0963(13) Uani 1 1 d . . . . .
F33 F 1.10800(18) -0.0331(2) 0.9241(3) 0.134(2) Uani 1 1 d . . . . .
F34 F 0.8768(2) -0.0341(2) 0.8429(3) 0.1044(15) Uani 1 1 d . . . . .
F35 F 0.7944(3) -0.0102(2) 0.9097(2) 0.0960(13) Uani 1 1 d . . . . .
F36 F 0.7716(2) 0.0672(3) 0.8040(3) 0.1049(14) Uani 1 1 d . . . . .
F37 F 0.8629(3) 0.4942(2) 0.80445(16) 0.0959(14) Uani 1 1 d . . . . .
F38 F 0.7958(4) 0.5253(2) 0.8708(2) 0.129(2) Uani 1 1 d . . . . .
F39 F 0.9112(4) 0.4816(3) 0.8962(2) 0.143(2) Uani 1 1 d . . . . .
F40 F 0.8964(2) 0.25100(18) 1.12865(14) 0.0770(10) Uani 1 1 d . . . . .
F41 F 1.00839(19) 0.2091(2) 1.10459(17) 0.0854(11) Uani 1 1 d . . . . .
F42 F 0.9410(2) 0.14677(16) 1.12053(14) 0.0725(10) Uani 1 1 d . . . . .
F43 F 0.60657(19) 0.35083(19) 0.6387(2) 0.0840(11) Uani 1 1 d . . . . .
F44 F 0.54700(15) 0.4297(2) 0.67803(14) 0.0643(8) Uani 1 1 d . . . . .
F45 F 0.58566(15) 0.47154(17) 0.58151(12) 0.0522(7) Uani 1 1 d . . . . .
F46 F 0.84839(15) 0.45002(18) 0.57619(12) 0.0573(7) Uani 1 1 d . . . . .
F47 F 0.87038(16) 0.46825(15) 0.65868(15) 0.0519(7) Uani 1 1 d . . . . .
F48 F 0.93779(12) 0.35593(14) 0.66437(12) 0.0389(5) Uani 1 1 d . . . . .
Pt1 Pt -0.01691(2) 0.89641(2) 0.48507(2) 0.03183(4) Uani 1 1 d . . . . .
Pt2 Pt 0.44728(2) 0.12291(2) 0.51266(2) 0.02481(3) Uani 1 1 d . . . . .
Pt3 Pt 0.40447(2) 0.83258(2) 0.59023(2) 0.02498(3) Uani 1 1 d . . . . .
Pt4 Pt 0.20105(2) 1.11664(2) 0.44482(2) 0.02547(3) Uani 1 1 d . . . . .

loop_
_atom_site_aniso_label
_atom_site_aniso_U_11
_atom_site_aniso_U_22
_atom_site_aniso_U_33
_atom_site_aniso_U_23
_atom_site_aniso_U_13
_atom_site_aniso_U_12
C1 0.048(2) 0.0242(17) 0.0283(17) -0.0121(14) 0.0098(15) -0.0116(15)
N1 0.048(2) 0.0242(17) 0.0283(17) -0.0121(14) 0.0098(15) -0.0116(15)
C2 0.0348(19) 0.0267(18) 0.033(2) -0.0122(16) 0.0147(16) -0.0098(16)
C3 0.050(2) 0.032(2) 0.034(2) -0.0150(18) 0.0118(18) -0.0120(18)
C4 0.044(2) 0.041(2) 0.038(2) -0.017(2) 0.0088(18) -0.0122(19)
C5 0.036(2) 0.033(2) 0.039(2) -0.0041(18) 0.0049(18) -0.0074(17)
C6 0.040(2) 0.026(2) 0.048(3) -0.0101(19) 0.0091(19) -0.0116(17)
C7 0.0342(19) 0.0266(19) 0.041(2) -0.0144(17) 0.0113(17) -0.0104(16)
C8 0.038(2) 0.0274(19) 0.043(2) -0.0163(18) 0.0154(17) -0.0150(16)
C9 0.046(2) 0.032(2) 0.056(3) -0.021(2) 0.022(2) -0.0203(19)
C10 0.051(3) 0.041(2) 0.063(3) -0.033(2) 0.023(2) -0.026(2)
C11 0.049(2) 0.042(2) 0.056(3) -0.033(2) 0.024(2) -0.026(2)
C12 0.038(2) 0.036(2) 0.042(2) -0.0203(19) 0.0150(17) -0.0176(18)
C13 0.047(2) 0.035(2) 0.038(2) -0.0158(19) 0.0087(18) -0.0172(19)
C14 0.069(3) 0.044(3) 0.047(3) -0.018(2) -0.003(2) -0.020(2)
C15 0.070(3) 0.047(3) 0.043(3) -0.009(2) -0.012(2) -0.010(3)
C16 0.060(3) 0.036(2) 0.047(3) -0.013(2) -0.001(2) -0.003(2)
C17 0.047(2) 0.038(2) 0.041(2) -0.018(2) 0.0096(19) -0.012(2)
C18 0.078(3) 0.052(3) 0.040(2) -0.027(2) 0.017(2) -0.037(3)
C19 0.079(3) 0.054(3) 0.057(3) -0.037(3) 0.039(3) -0.041(3)
C20 0.069(3) 0.060(3) 0.091(4) -0.043(3) 0.033(3) -0.042(3)
C21 0.066(4) 0.099(6) 0.134(7) -0.054(5) 0.032(4) -0.047(4)
C22 0.078(5) 0.102(6) 0.141(8) -0.044(6) -0.004(5) -0.031(5)
C23 0.0298(16) 0.0234(15) 0.0220(15) -0.0109(13) 0.0032(12) -0.0080(13)
N5 0.0298(16) 0.0234(15) 0.0220(15) -0.0109(13) 0.0032(12) -0.0080(13)
C24 0.0240(16) 0.0252(17) 0.0343(19) -0.0133(15) 0.0078(14) -0.0107(14)
C25 0.0301(18) 0.0312(19) 0.034(2) -0.0147(16) -0.0005(15) -0.0125(16)
C26 0.036(2) 0.039(2) 0.033(2) -0.0142(18) 0.0018(16) -0.0158(17)
C27 0.034(2) 0.035(2) 0.036(2) -0.0059(18) -0.0047(17) -0.0112(17)
C28 0.0296(19) 0.0252(19) 0.044(2) -0.0082(17) 0.0035(16) -0.0081(15)
C29 0.0244(16) 0.0240(17) 0.036(2) -0.0099(16) 0.0056(14) -0.0092(14)
C30 0.0258(17) 0.0236(17) 0.044(2) -0.0147(17) 0.0098(15) -0.0105(14)
C31 0.040(2) 0.0235(19) 0.047(2) -0.0137(18) 0.0101(18) -0.0067(16)
C32 0.053(3) 0.024(2) 0.063(3) -0.026(2) 0.019(2) -0.0153(19)
C33 0.050(2) 0.036(2) 0.056(3) -0.032(2) 0.017(2) -0.021(2)
C34 0.0354(19) 0.0296(19) 0.047(2) -0.0252(18) 0.0137(17) -0.0164(16)
C35 0.0318(18) 0.035(2) 0.039(2) -0.0233(17) 0.0074(15) -0.0172(16)
C36 0.037(2) 0.053(3) 0.044(2) -0.032(2) 0.0047(18) -0.0183(19)
C37 0.036(2) 0.059(3) 0.041(2) -0.024(2) -0.0025(18) -0.018(2)
C38 0.0310(19) 0.046(2) 0.042(2) -0.022(2) 0.0031(17) -0.0111(18)
C39 0.0287(17) 0.0322(19) 0.034(2) -0.0181(17) 0.0081(15) -0.0117(15)
C40 0.043(2) 0.043(2) 0.041(2) -0.031(2) 0.0064(18) -0.0142(19)
C41 0.041(2) 0.048(2) 0.042(2) -0.031(2) 0.0083(18) -0.0172(19)
C42 0.052(3) 0.063(3) 0.044(2) -0.037(2) 0.013(2) -0.027(2)
C43 0.059(3) 0.054(3) 0.060(3) -0.038(3) 0.023(2) -0.024(2)
C44 0.056(3) 0.070(3) 0.060(3) -0.038(3) 0.018(2) -0.031(3)
C45 0.0380(18) 0.0328(18) 0.0201(15) -0.0159(14) 0.0047(13) -0.0146(15)
N9A 0.0380(18) 0.0328(18) 0.0201(15) -0.0159(14) 0.0047(13) -0.0146(15)
C46 0.040(2) 0.037(2) 0.035(2) -0.0234(17) 0.0140(16) -0.0258(17)
C47 0.052(2) 0.050(2) 0.036(2) -0.025(2) 0.0090(18) -0.032(2)
C48 0.073(3) 0.068(3) 0.044(3) -0.035(2) 0.013(2) -0.048(3)
C49 0.087(4) 0.069(3) 0.059(3) -0.050(3) 0.029(3) -0.054(3)
C50 0.071(3) 0.048(3) 0.057(3) -0.040(2) 0.032(2) -0.039(2)
C51 0.049(2) 0.037(2) 0.044(2) -0.0268(19) 0.0207(19) -0.0293(19)
C52 0.040(2) 0.0308(19) 0.048(2) -0.0239(18) 0.0210(18) -0.0226(17)
C53 0.0384(16) 0.0303(15) 0.073(2) -0.0304(16) 0.0229(15) -0.0131(13)
C54 0.0384(16) 0.0303(15) 0.073(2) -0.0304(16) 0.0229(15) -0.0131(13)
C55 0.0277(18) 0.0267(19) 0.050(2) -0.0093(18) 0.0047(17) -0.0091(16)
C56 0.0275(17) 0.0240(17) 0.039(2) -0.0130(16) 0.0044(15) -0.0124(15)
C57 0.0291(17) 0.0227(17) 0.0302(18) -0.0110(15) 0.0010(14) -0.0126(14)
C58 0.045(2) 0.038(2) 0.0291(19) -0.0111(17) -0.0031(16) -0.0222(18)
C59 0.046(2) 0.047(2) 0.033(2) -0.0231(19) 0.0043(17) -0.0258(19)
C60 0.042(2) 0.032(2) 0.034(2) -0.0183(17) 0.0092(16) -0.0216(17)
C61 0.0339(18) 0.0264(18) 0.0281(18) -0.0136(15) 0.0086(14) -0.0158(15)
C62 0.037(2) 0.0291(19) 0.0264(18) -0.0053(15) -0.0031(15) -0.0144(16)
C63 0.041(2) 0.033(2) 0.032(2) -0.0147(17) 0.0039(16) -0.0168(17)
C64 0.044(2) 0.042(2) 0.042(2) -0.019(2) 0.0145(19) -0.021(2)
C65 0.058(3) 0.051(3) 0.068(3) -0.037(3) 0.029(3) -0.025(2)
C66 0.075(4) 0.076(4) 0.089(4) -0.046(4) 0.051(3) -0.045(3)
C67 0.0271(17) 0.036(2) 0.0305(19) -0.0207(16) 0.0072(14) -0.0126(15)
C68 0.0308(19) 0.043(2) 0.035(2) -0.0241(19) -0.0021(16) -0.0056(17)
C69 0.044(2) 0.059(3) 0.037(2) -0.033(2) 0.0000(18) -0.014(2)
C70 0.042(2) 0.065(3) 0.057(3) -0.048(3) 0.011(2) -0.024(2)
C71 0.039(2) 0.045(2) 0.048(2) -0.032(2) 0.0157(18) -0.0228(19)
C72 0.0302(18) 0.037(2) 0.035(2) -0.0222(17) 0.0138(15) -0.0175(16)
C73 0.0341(19) 0.0320(19) 0.039(2) -0.0210(17) 0.0150(16) -0.0170(16)
C74 0.048(2) 0.033(2) 0.045(2) -0.0237(19) 0.0212(19) -0.0201(19)
C75 0.047(2) 0.0250(19) 0.043(2) -0.0132(18) 0.0186(19) -0.0097(17)
C76 0.040(2) 0.032(2) 0.032(2) -0.0081(17) 0.0054(17) -0.0086(17)
C77 0.0282(17) 0.0300(19) 0.0292(19) -0.0129(16) 0.0076(14) -0.0082(15)
C78 0.0269(17) 0.0341(19) 0.0230(17) -0.0141(15) 0.0036(14) -0.0083(15)
C79 0.033(2) 0.052(3) 0.029(2) -0.0183(19) 0.0008(16) -0.0172(19)
C80 0.050(2) 0.064(3) 0.035(2) -0.029(2) 0.0045(19) -0.030(2)
C81 0.051(2) 0.048(3) 0.046(2) -0.029(2) 0.012(2) -0.028(2)
C82 0.043(2) 0.036(2) 0.0292(19) -0.0167(17) 0.0074(16) -0.0176(18)
C83 0.040(2) 0.034(2) 0.0238(18) -0.0096(16) 0.0017(15) -0.0094(17)
C84 0.041(2) 0.044(2) 0.031(2) -0.0164(18) 0.0083(17) -0.0171(19)
C85 0.071(3) 0.048(3) 0.038(2) -0.020(2) 0.020(2) -0.031(2)
C86 0.085(4) 0.069(3) 0.052(3) -0.036(3) 0.034(3) -0.050(3)
C87 0.085(4) 0.082(4) 0.068(4) -0.052(3) 0.033(3) -0.053(3)
C88 0.0203(14) 0.0234(16) 0.0243(16) -0.0120(14) 0.0029(12) -0.0095(13)
C89 0.0230(15) 0.0274(17) 0.0245(16) -0.0140(14) 0.0037(13) -0.0120(14)
C90 0.0279(17) 0.0243(17) 0.0301(18) -0.0124(15) 0.0031(14) -0.0137(14)
C91 0.0327(18) 0.038(2) 0.0262(18) -0.0139(16) 0.0061(14) -0.0222(16)
C92 0.0309(18) 0.036(2) 0.0233(17) -0.0138(15) 0.0054(14) -0.0177(16)
C93 0.0282(17) 0.0283(18) 0.0275(17) -0.0158(15) 0.0040(14) -0.0142(14)
C94 0.045(2) 0.036(2) 0.045(2) -0.0220(19) 0.0145(18) -0.0282(19)
C95 0.048(2) 0.051(3) 0.0276(19) -0.0197(19) 0.0129(17) -0.030(2)
C96 0.0232(15) 0.0209(16) 0.0282(17) -0.0142(14) 0.0042(13) -0.0087(13)
C97 0.0258(16) 0.0230(16) 0.0287(18) -0.0133(14) 0.0040(13) -0.0097(14)
C98 0.0267(17) 0.0321(19) 0.0349(19) -0.0219(17) 0.0011(14) -0.0098(15)
C99 0.0257(17) 0.042(2) 0.049(2) -0.028(2) 0.0050(16) -0.0160(16)
C100 0.0307(18) 0.041(2) 0.042(2) -0.0224(19) 0.0114(16) -0.0210(17)
C101 0.0272(17) 0.0313(19) 0.0297(18) -0.0159(16) 0.0064(14) -0.0145(15)
C102 0.038(2) 0.039(2) 0.040(2) -0.0226(19) -0.0005(17) -0.0145(18)
C103 0.050(3) 0.079(4) 0.057(3) -0.034(3) 0.020(2) -0.047(3)
C104 0.0239(15) 0.0193(15) 0.0208(15) -0.0080(13) 0.0031(12) -0.0107(13)
C105 0.0246(15) 0.0191(15) 0.0182(15) -0.0053(13) -0.0018(12) -0.0094(13)
C106 0.0247(16) 0.0249(17) 0.0250(17) -0.0116(14) 0.0034(13) -0.0109(14)
C107 0.0329(18) 0.0333(19) 0.0207(16) -0.0140(15) 0.0040(14) -0.0149(15)
C108 0.0294(17) 0.0310(19) 0.0222(17) -0.0110(15) -0.0008(13) -0.0128(15)
C109 0.0230(15) 0.0279(17) 0.0248(17) -0.0120(14) 0.0015(13) -0.0106(14)
C110 0.0294(18) 0.034(2) 0.033(2) -0.0188(17) -0.0006(15) -0.0079(16)
C111 0.039(2) 0.052(3) 0.033(2) -0.023(2) -0.0025(17) -0.009(2)
C112 0.0265(16) 0.0245(17) 0.0284(17) -0.0148(14) 0.0036(13) -0.0125(14)
C113 0.0293(17) 0.0256(18) 0.035(2) -0.0146(16) 0.0055(15) -0.0107(15)
C114 0.037(2) 0.0235(18) 0.039(2) -0.0127(16) 0.0004(16) -0.0108(16)
C115 0.0262(18) 0.0264(19) 0.057(3) -0.0199(19) -0.0023(17) -0.0060(15)
C116 0.0243(17) 0.032(2) 0.052(2) -0.0236(19) 0.0072(16) -0.0115(15)
C117 0.0247(16) 0.0300(18) 0.037(2) -0.0184(16) 0.0056(14) -0.0139(15)
C118 0.048(3) 0.030(2) 0.046(3) -0.010(2) 0.004(2) -0.0064(19)
C119 0.032(2) 0.043(3) 0.080(4) -0.033(3) 0.015(2) -0.0165(19)
C120 0.0241(16) 0.0241(17) 0.0300(18) -0.0163(15) 0.0049(13) -0.0105(13)
C121 0.0266(17) 0.0238(17) 0.0327(19) -0.0130(15) 0.0036(14) -0.0094(14)
C122 0.0250(17) 0.0281(19) 0.043(2) -0.0183(17) 0.0069(15) -0.0076(15)
C123 0.0304(18) 0.039(2) 0.047(2) -0.0244(19) 0.0170(17) -0.0169(17)
C124 0.0366(19) 0.0285(19) 0.032(2) -0.0134(16) 0.0107(16) -0.0160(16)
C125 0.0250(16) 0.0243(17) 0.0304(18) -0.0135(15) 0.0046(14) -0.0089(14)
C126 0.029(2) 0.042(3) 0.071(3) -0.023(2) 0.012(2) -0.0087(19)
C127 0.051(3) 0.040(2) 0.047(3) -0.016(2) 0.023(2) -0.022(2)
C128 0.0256(16) 0.0236(16) 0.0250(17) -0.0118(14) 0.0059(13) -0.0116(14)
C129 0.0277(18) 0.037(2) 0.053(2) -0.0299(19) 0.0126(17) -0.0158(16)
C130 0.041(2) 0.041(2) 0.071(3) -0.038(2) 0.024(2) -0.0256(19)
C131 0.041(2) 0.030(2) 0.068(3) -0.029(2) 0.023(2) -0.0167(18)
C132 0.0281(18) 0.0259(18) 0.035(2) -0.0093(16) 0.0083(15) -0.0100(15)
C133 0.0246(16) 0.0230(16) 0.0251(17) -0.0086(14) 0.0026(13) -0.0104(14)
C134 0.050(3) 0.069(4) 0.126(5) -0.072(4) 0.039(3) -0.037(3)
C135 0.0276(19) 0.036(2) 0.049(3) -0.014(2) 0.0075(18) -0.0049(17)
C136 0.0208(15) 0.0222(16) 0.0257(17) -0.0132(14) 0.0031(12) -0.0075(13)
C137 0.0319(17) 0.0213(16) 0.0258(17) -0.0100(14) 0.0005(14) -0.0106(14)
C138 0.0332(18) 0.0303(19) 0.0285(18) -0.0167(16) -0.0006(15) -0.0098(15)
C139 0.041(2) 0.037(2) 0.036(2) -0.0238(18) 0.0054(16) -0.0185(17)
C140 0.044(2) 0.0307(19) 0.0313(19) -0.0194(16) 0.0121(16) -0.0213(17)
C141 0.0327(17) 0.0257(17) 0.0226(16) -0.0135(14) 0.0053(14) -0.0134(14)
C142 0.056(3) 0.035(2) 0.034(2) -0.0169(19) -0.0110(19) -0.011(2)
C143 0.107(4) 0.044(3) 0.041(3) -0.024(2) 0.011(3) -0.049(3)
C144 0.0252(16) 0.0218(16) 0.0271(17) -0.0141(14) 0.0029(13) -0.0094(13)
C145 0.0219(15) 0.0245(17) 0.0274(17) -0.0148(14) 0.0032(13) -0.0076(13)
C146 0.0274(16) 0.0241(17) 0.0267(17) -0.0152(14) 0.0062(13) -0.0099(14)
C147 0.0327(18) 0.0290(18) 0.0247(17) -0.0143(15) 0.0017(14) -0.0112(15)
C148 0.0294(17) 0.0288(18) 0.0290(18) -0.0164(15) 0.0001(14) -0.0120(15)
C149 0.0279(17) 0.0279(18) 0.0303(18) -0.0154(15) 0.0028(14) -0.0138(14)
C150 0.0343(19) 0.036(2) 0.0295(19) -0.0153(17) 0.0077(15) -0.0132(17)
C151 0.038(2) 0.046(2) 0.035(2) -0.0208(19) -0.0032(17) -0.0183(19)
B1 0.0226(17) 0.0215(18) 0.0222(18) -0.0109(15) 0.0032(14) -0.0096(14)
B2 0.0209(17) 0.0244(19) 0.0286(19) -0.0141(16) 0.0025(14) -0.0098(15)
N2 0.0372(17) 0.0319(17) 0.0420(19) -0.0186(15) 0.0147(15) -0.0180(14)
N3 0.0414(18) 0.0292(17) 0.0347(18) -0.0134(15) 0.0109(14) -0.0113(14)
N4 0.052(2) 0.0371(19) 0.0383(19) -0.0201(16) 0.0106(16) -0.0164(17)
N6 0.0296(15) 0.0222(15) 0.0388(17) -0.0166(14) 0.0097(13) -0.0108(12)
N7 0.0275(14) 0.0275(15) 0.0321(16) -0.0177(13) 0.0061(12) -0.0113(12)
N8 0.0369(17) 0.0374(18) 0.0404(19) -0.0279(16) 0.0089(14) -0.0130(15)
N9 0.0370(17) 0.0296(17) 0.0189(15) -0.0125(14) 0.0024(13) -0.0139(15)
C45A 0.0370(17) 0.0296(17) 0.0189(15) -0.0125(14) 0.0024(13) -0.0139(15)
N10 0.0275(14) 0.0217(14) 0.0341(16) -0.0128(13) 0.0078(12) -0.0120(12)
N11 0.0266(14) 0.0231(14) 0.0258(15) -0.0106(12) 0.0037(11) -0.0117(12)
N12 0.0340(16) 0.0223(15) 0.0261(15) -0.0058(12) -0.0004(12) -0.0121(13)
N13 0.0277(14) 0.0281(15) 0.0237(15) -0.0110(13) 0.0074(12) -0.0100(12)
N14 0.0301(15) 0.0298(16) 0.0257(15) -0.0155(13) 0.0038(12) -0.0104(13)
N15 0.0340(16) 0.0297(16) 0.0209(14) -0.0084(13) 0.0020(12) -0.0101(13)
F1 0.114(3) 0.0344(15) 0.0599(19) -0.0171(14) 0.0115(18) -0.0372(17)
F2 0.0789(19) 0.0584(17) 0.0670(18) -0.0477(15) 0.0347(15) -0.0480(15)
F3 0.0512(16) 0.079(2) 0.120(3) -0.069(2) 0.0244(17) -0.0460(16)
F4 0.0712(18) 0.0619(18) 0.0466(15) -0.0369(14) 0.0242(14) -0.0257(15)
F5 0.0632(17) 0.093(2) 0.0351(14) -0.0358(15) 0.0067(12) -0.0399(17)
F6 0.097(2) 0.086(2) 0.0414(15) -0.0388(15) 0.0412(15) -0.0682(19)
F7 0.071(2) 0.131(3) 0.0349(15) -0.0342(18) 0.0109(14) -0.064(2)
F8 0.127(3) 0.0584(19) 0.0584(19) -0.0382(16) -0.0156(18) -0.0314(19)
F9 0.0491(16) 0.0603(18) 0.0494(16) -0.0167(14) -0.0149(13) -0.0009(14)
F10 0.087(2) 0.069(2) 0.063(2) -0.0139(17) 0.0234(17) -0.054(2)
F11 0.086(2) 0.158(4) 0.076(2) -0.031(2) 0.0143(19) -0.102(3)
F12 0.100(3) 0.135(3) 0.092(3) -0.076(3) 0.071(2) -0.084(3)
F13 0.037(2) 0.103(4) 0.036(2) -0.037(2) -0.0173(16) 0.020(2)
F14 0.061(2) 0.117(4) 0.0232(18) -0.018(2) -0.0020(15) -0.031(3)
F15 0.127(5) 0.083(3) 0.110(4) -0.038(3) -0.072(4) -0.034(3)
F14A 0.036(6) 0.089(10) 0.029(6) -0.035(6) 0.002(4) -0.015(6)
F13A 0.091(10) 0.076(9) 0.079(10) -0.028(7) -0.033(7) -0.035(8)
F15A 0.040(7) 0.096(10) 0.048(7) -0.035(6) -0.004(5) -0.029(7)
F16 0.0255(11) 0.0638(17) 0.0760(19) -0.0499(16) -0.0070(11) -0.0055(11)
F17 0.0380(13) 0.083(2) 0.0476(15) -0.0412(15) 0.0121(11) -0.0074(13)
F18 0.0450(15) 0.0280(13) 0.094(2) -0.0225(14) 0.0098(15) -0.0059(11)
F19 0.049(4) 0.116(6) 0.094(5) -0.070(5) 0.023(3) -0.056(4)
F20 0.045(3) 0.086(5) 0.060(4) -0.038(3) 0.026(2) -0.016(3)
F21 0.066(4) 0.048(3) 0.104(6) -0.041(3) 0.048(4) -0.013(3)
F21A 0.017(3) 0.098(7) 0.083(6) -0.025(5) 0.011(3) 0.003(3)
F20A 0.059(5) 0.126(8) 0.113(7) -0.100(6) 0.036(5) -0.050(5)
F19A 0.050(5) 0.056(5) 0.115(7) -0.038(5) 0.042(5) -0.034(4)
F22 0.0618(18) 0.0311(14) 0.0562(18) 0.0004(13) -0.0068(14) 0.0010(13)
F23 0.0650(18) 0.0399(15) 0.072(2) -0.0032(14) 0.0124(15) -0.0271(14)
F24 0.103(3) 0.0454(17) 0.0423(16) -0.0123(14) 0.0187(16) -0.0123(17)
F25 0.135(3) 0.098(3) 0.0478(19) 0.0145(19) -0.014(2) -0.079(3)
F26 0.163(4) 0.0429(18) 0.091(3) -0.0265(18) 0.071(3) -0.057(2)
F27 0.072(2) 0.071(2) 0.090(3) -0.0085(19) 0.0401(19) -0.0401(19)
F28 0.052(4) 0.061(4) 0.079(5) -0.036(3) 0.019(4) 0.008(3)
F29 0.046(4) 0.073(5) 0.115(7) -0.041(5) -0.037(4) 0.008(3)
F30 0.044(4) 0.026(3) 0.115(7) -0.012(4) 0.027(5) -0.010(2)
F28A 0.029(4) 0.051(4) 0.125(9) -0.020(5) 0.032(5) -0.014(3)
F29A 0.059(6) 0.085(7) 0.080(6) -0.022(5) -0.004(4) 0.011(4)
F30A 0.062(5) 0.033(4) 0.089(7) -0.025(5) 0.000(5) -0.003(3)
F31 0.0353(15) 0.143(3) 0.060(2) -0.001(2) 0.0105(14) -0.0406(19)
F32 0.0365(16) 0.164(4) 0.092(3) -0.076(3) 0.0066(16) -0.031(2)
F33 0.0324(16) 0.062(2) 0.289(7) -0.092(3) -0.002(3) 0.0053(15)
F34 0.071(2) 0.109(3) 0.217(5) -0.135(3) 0.050(3) -0.049(2)
F35 0.126(3) 0.110(3) 0.119(3) -0.066(3) 0.054(3) -0.102(3)
F36 0.097(3) 0.115(3) 0.146(4) -0.081(3) -0.001(3) -0.061(3)
F37 0.219(5) 0.082(2) 0.0463(17) -0.0361(17) 0.057(2) -0.116(3)
F38 0.226(6) 0.0373(19) 0.093(3) -0.027(2) 0.060(3) -0.043(3)
F39 0.263(6) 0.121(3) 0.086(3) -0.010(2) -0.026(3) -0.160(4)
F40 0.109(3) 0.0604(19) 0.0332(15) -0.0267(14) 0.0005(15) -0.0079(18)
F41 0.067(2) 0.112(3) 0.0548(19) -0.0244(19) -0.0196(16) -0.036(2)
F42 0.124(3) 0.0399(15) 0.0366(15) -0.0075(12) -0.0207(16) -0.0302(17)
F43 0.073(2) 0.065(2) 0.123(3) -0.051(2) -0.035(2) -0.0259(17)
F44 0.0337(13) 0.108(2) 0.0450(15) -0.0341(16) 0.0038(11) -0.0302(15)
F45 0.0445(14) 0.0657(17) 0.0318(13) -0.0159(12) -0.0087(11) -0.0193(13)
F46 0.0461(14) 0.079(2) 0.0256(12) -0.0099(13) 0.0104(11) -0.0285(14)
F47 0.0569(16) 0.0461(15) 0.0740(19) -0.0362(14) 0.0301(14) -0.0356(13)
F48 0.0277(11) 0.0441(13) 0.0436(13) -0.0230(11) 0.0106(9) -0.0138(10)
Pt1 0.03894(8) 0.02343(7) 0.02980(7) -0.01354(6) 0.01180(6) -0.01128(6)
Pt2 0.02472(6) 0.02072(6) 0.02855(7) -0.01360(5) 0.00523(5) -0.00806(5)
Pt3 0.02899(6) 0.02252(6) 0.02522(7) -0.01218(5) 0.00452(5) -0.01239(5)
Pt4 0.02844(6) 0.02484(7) 0.02047(6) -0.01127(5) 0.00301(5) -0.00925(5)

loop_
_atom_type_symbol
_atom_type_description
_atom_type_scat_dispersion_real
_atom_type_scat_dispersion_imag
_atom_type_scat_source
C C 0.0033 0.0016 'International Tables Vol C Tables 4.2.6.8 and 6.1.1.4'
H H 0.0000 0.0000 'International Tables Vol C Tables 4.2.6.8 and 6.1.1.4'
B B 0.0013 0.0007 'International Tables Vol C Tables 4.2.6.8 and 6.1.1.4'
N N 0.0061 0.0033 'International Tables Vol C Tables 4.2.6.8 and 6.1.1.4'
F F 0.0171 0.0103 'International Tables Vol C Tables 4.2.6.8 and 6.1.1.4'
Pt Pt -1.7033 8.3905 'International Tables Vol C Tables 4.2.6.8 and 6.1.1.4'

loop_
_geom_angle_atom_site_label_1
_geom_angle_atom_site_label_2
_geom_angle_atom_site_label_3
_geom_angle
_geom_angle_site_symmetry_1
_geom_angle_site_symmetry_3
_geom_angle_publ_flag
C1 C1 Pt1 173.1(5) 2_576 . ?
C3 C2 C7 117.8(4) . . ?
C3 C2 Pt1 128.5(3) . . ?
C7 C2 Pt1 113.2(3) . . ?
C4 C3 C2 121.0(4) . . ?
C4 C3 H300 119.5 . . ?
C2 C3 H300 119.5 . . ?
C3 C4 C5 120.4(4) . . ?
C3 C4 H301 119.8 . . ?
C5 C4 H301 119.8 . . ?
C6 C5 C4 119.8(4) . . ?
C6 C5 H336 120.1 . . ?
C4 C5 H336 120.1 . . ?
C5 C6 C7 120.1(4) . . ?
C5 C6 H278 119.9 . . ?
C7 C6 H278 119.9 . . ?
C2 C7 C6 120.8(4) . . ?
C2 C7 C8 115.9(4) . . ?
C6 C7 C8 123.3(4) . . ?
N2 C8 C9 120.0(4) . . ?
N2 C8 C7 113.8(3) . . ?
C9 C8 C7 126.1(4) . . ?
C10 C9 C8 119.3(4) . . ?
C10 C9 H270 120.4 . . ?
C8 C9 H270 120.4 . . ?
C11 C10 C9 120.3(4) . . ?
C11 C10 H289 119.9 . . ?
C9 C10 H289 119.9 . . ?
C10 C11 C12 119.3(4) . . ?
C10 C11 H208 120.4 . . ?
C12 C11 H208 120.4 . . ?
N2 C12 N4 120.3(4) . . ?
N2 C12 C11 120.5(4) . . ?
N4 C12 C11 119.0(4) . . ?
N3 C13 C14 121.1(4) . . ?
N3 C13 N4 119.2(4) . . ?
C14 C13 N4 119.6(4) . . ?
C15 C14 C13 119.9(5) . . ?
C15 C14 H335 120.0 . . ?
C13 C14 H335 120.0 . . ?
C14 C15 C16 119.2(5) . . ?
C14 C15 H340 120.4 . . ?
C16 C15 H340 120.4 . . ?
C17 C16 C15 118.6(5) . . ?
C17 C16 H337 120.7 . . ?
C15 C16 H337 120.7 . . ?
N3 C17 C16 123.8(4) . . ?
N3 C17 H212 118.1 . . ?
C16 C17 H212 118.1 . . ?
N4 C18 C19 111.7(4) . . ?
N4 C18 H34H 109.3 . . ?
C19 C18 H34H 109.3 . . ?
N4 C18 H34I 109.3 . . ?
C19 C18 H34I 109.3 . . ?
H34H C18 H34I 107.9 . . ?
C20 C19 C18 113.6(4) . . ?
C20 C19 H34C 108.9 . . ?
C18 C19 H34C 108.9 . . ?
C20 C19 H34D 108.9 . . ?
C18 C19 H34D 108.9 . . ?
H34C C19 H34D 107.7 . . ?
C21 C20 C19 114.0(5) . . ?
C21 C20 H34L 108.7 . . ?
C19 C20 H34L 108.7 . . ?
C21 C20 H34M 108.7 . . ?
C19 C20 H34M 108.7 . . ?
H34L C20 H34M 107.6 . . ?
C20 C21 C22 112.5(6) . . ?
C20 C21 H40A 109.1 . . ?
C22 C21 H40A 109.1 . . ?
C20 C21 H40B 109.1 . . ?
C22 C21 H40B 109.1 . . ?
H40A C21 H40B 107.8 . . ?
C21 C22 H40C 109.5 . . ?
C21 C22 H40D 109.5 . . ?
H40C C22 H40D 109.5 . . ?
C21 C22 H40E 109.5 . . ?
H40C C22 H40E 109.5 . . ?
H40D C22 H40E 109.5 . . ?
C23 C23 Pt2 175.1(4) 2_656 . ?
C25 C24 C29 117.3(3) . . ?
C25 C24 Pt2 129.5(3) . . ?
C29 C24 Pt2 112.9(3) . . ?
C24 C25 C26 121.9(4) . . ?
C24 C25 H138 119.1 . . ?
C26 C25 H138 119.1 . . ?
C27 C26 C25 119.9(4) . . ?
C27 C26 H196 120.1 . . ?
C25 C26 H196 120.1 . . ?
C28 C27 C26 119.7(4) . . ?
C28 C27 H164 120.2 . . ?
C26 C27 H164 120.2 . . ?
C27 C28 C29 120.4(4) . . ?
C27 C28 H306 119.8 . . ?
C29 C28 H306 119.8 . . ?
C28 C29 C24 120.8(4) . . ?
C28 C29 C30 123.4(3) . . ?
C24 C29 C30 115.8(3) . . ?
N6 C30 C31 120.2(4) . . ?
N6 C30 C29 113.9(3) . . ?
C31 C30 C29 125.8(4) . . ?
C32 C31 C30 119.5(4) . . ?
C32 C31 H241 120.3 . . ?
C30 C31 H241 120.3 . . ?
C31 C32 C33 120.4(4) . . ?
C31 C32 H240 119.8 . . ?
C33 C32 H240 119.8 . . ?
C32 C33 C34 119.5(4) . . ?
C32 C33 H163 120.3 . . ?
C34 C33 H163 120.3 . . ?
N6 C34 N8 120.9(3) . . ?
N6 C34 C33 119.3(4) . . ?
N8 C34 C33 119.7(4) . . ?
N7 C35 C36 120.9(4) . . ?
N7 C35 N8 119.6(3) . . ?
C36 C35 N8 119.5(3) . . ?
C37 C36 C35 119.7(4) . . ?
C37 C36 H133 120.1 . . ?
C35 C36 H133 120.1 . . ?
C36 C37 C38 119.8(4) . . ?
C36 C37 H209 120.1 . . ?
C38 C37 H209 120.1 . . ?
C39 C38 C37 117.7(4) . . ?
C39 C38 H210 121.2 . . ?
C37 C38 H210 121.2 . . ?
N7 C39 C38 123.8(4) . . ?
N7 C39 H271 118.1 . . ?
C38 C39 H271 118.1 . . ?
N8 C40 C41 115.0(3) . . ?
N8 C40 H26C 108.5 . . ?
C41 C40 H26C 108.5 . . ?
N8 C40 H26D 108.5 . . ?
C41 C40 H26D 108.5 . . ?
H26C C40 H26D 107.5 . . ?
C40 C41 C42 111.4(3) . . ?
C40 C41 H26E 109.3 . . ?
C42 C41 H26E 109.3 . . ?
C40 C41 H26F 109.3 . . ?
C42 C41 H26F 109.3 . . ?
H26E C41 H26F 108.0 . . ?
C43 C42 C41 116.7(4) . . ?
C43 C42 H32A 108.1 . . ?
C41 C42 H32A 108.1 . . ?
C43 C42 H32B 108.1 . . ?
C41 C42 H32B 108.1 . . ?
H32A C42 H32B 107.3 . . ?
C44 C43 C42 113.9(4) . . ?
C44 C43 H34A 108.8 . . ?
C42 C43 H34A 108.8 . . ?
C44 C43 H34B 108.8 . . ?
C42 C43 H34B 108.8 . . ?
H34A C43 H34B 107.7 . . ?
C43 C44 H34E 109.5 . . ?
C43 C44 H34F 109.5 . . ?
H34E C44 H34F 109.5 . . ?
C43 C44 H34G 109.5 . . ?
H34E C44 H34G 109.5 . . ?
H34F C44 H34G 109.5 . . ?
N9 C45 Pt4 170.9(3) . . ?
C47 C46 C51 117.7(4) . . ?
C47 C46 Pt3 129.3(3) . . ?
C51 C46 Pt3 112.6(3) . . ?
C46 C47 C48 120.5(4) . . ?
C46 C47 H261 119.8 . . ?
C48 C47 H261 119.8 . . ?
C49 C48 C47 120.7(4) . . ?
C49 C48 H260 119.6 . . ?
C47 C48 H260 119.6 . . ?
C50 C49 C48 119.9(4) . . ?
C50 C49 H332 120.1 . . ?
C48 C49 H332 120.1 . . ?
C49 C50 C51 120.1(5) . . ?
C49 C50 H331 119.9 . . ?
C51 C50 H331 119.9 . . ?
C50 C51 C46 121.1(4) . . ?
C50 C51 C52 123.2(4) . . ?
C46 C51 C52 115.7(3) . . ?
N10 C52 C53 120.0(4) . . ?
N10 C52 C51 113.2(3) . . ?
C53 C52 C51 126.7(4) . . ?
C54 C53 C52 119.8(4) . . ?
C54 C53 H264 120.1 . . ?
C52 C53 H264 120.1 . . ?
C55 C54 C53 119.4(4) . . ?
C55 C54 H330 120.3 . . ?
C53 C54 H330 120.3 . . ?
C54 C55 C56 119.7(4) . . ?
C54 C55 H314 120.2 . . ?
C56 C55 H314 120.2 . . ?
N10 C56 C55 121.0(4) . . ?
N10 C56 N12 119.0(3) . . ?
C55 C56 N12 119.8(4) . . ?
N11 C57 C58 120.6(3) . . ?
N11 C57 N12 119.2(3) . . ?
C58 C57 N12 120.2(3) . . ?
C59 C58 C57 120.3(4) . . ?
C59 C58 H244 119.8 . . ?
C57 C58 H244 119.8 . . ?
C58 C59 C60 119.1(3) . . ?
C58 C59 H166 120.4 . . ?
C60 C59 H166 120.4 . . ?
C61 C60 C59 118.2(3) . . ?
C61 C60 H165 120.9 . . ?
C59 C60 H165 120.9 . . ?
N11 C61 C60 123.6(3) . . ?
N11 C61 H107 118.2 . . ?
C60 C61 H107 118.2 . . ?
N12 C62 C63 113.2(3) . . ?
N12 C62 H16A 108.9 . . ?
C63 C62 H16A 108.9 . . ?
N12 C62 H16B 108.9 . . ?
C63 C62 H16B 108.9 . . ?
H16A C62 H16B 107.7 . . ?
C62 C63 C64 109.7(3) . . ?
C62 C63 H24A 109.7 . . ?
C64 C63 H24A 109.7 . . ?
C62 C63 H24B 109.7 . . ?
C64 C63 H24B 109.7 . . ?
H24A C63 H24B 108.2 . . ?
C65 C64 C63 114.4(4) . . ?
C65 C64 H24C 108.7 . . ?
C63 C64 H24C 108.7 . . ?
C65 C64 H24D 108.7 . . ?
C63 C64 H24D 108.7 . . ?
H24C C64 H24D 107.6 . . ?
C64 C65 C66 111.9(4) . . ?
C64 C65 H33A 109.2 . . ?
C66 C65 H33A 109.2 . . ?
C64 C65 H33B 109.2 . . ?
C66 C65 H33B 109.2 . . ?
H33A C65 H33B 107.9 . . ?
C65 C66 H34Q 109.5 . . ?
C65 C66 H34R 109.5 . . ?
H34Q C66 H34R 109.5 . . ?
C65 C66 H34S 109.5 . . ?
H34Q C66 H34S 109.5 . . ?
H34R C66 H34S 109.5 . . ?
C68 C67 C72 117.7(3) . . ?
C68 C67 Pt4 128.3(3) . . ?
C72 C67 Pt4 113.6(3) . . ?
C67 C68 C69 121.3(4) . . ?
C67 C68 H108 119.3 . . ?
C69 C68 H108 119.3 . . ?
C70 C69 C68 120.5(4) . . ?
C70 C69 H206 119.8 . . ?
C68 C69 H206 119.8 . . ?
C71 C70 C69 119.6(4) . . ?
C71 C70 H305 120.2 . . ?
C69 C70 H305 120.2 . . ?
C70 C71 C72 120.2(4) . . ?
C70 C71 H205 119.9 . . ?
C72 C71 H205 119.9 . . ?
C71 C72 C67 120.6(4) . . ?
C71 C72 C73 123.6(4) . . ?
C67 C72 C73 115.8(3) . . ?
N13 C73 C74 121.2(4) . . ?
N13 C73 C72 113.6(3) . . ?
C74 C73 C72 125.2(4) . . ?
C75 C74 C73 119.0(4) . . ?
C75 C74 H283 120.5 . . ?
C73 C74 H283 120.5 . . ?
C74 C75 C76 120.2(4) . . ?
C74 C75 H201 119.9 . . ?
C76 C75 H201 119.9 . . ?
C75 C76 C77 119.6(4) . . ?
C75 C76 H282 120.2 . . ?
C77 C76 H282 120.2 . . ?
N13 C77 N15 119.8(3) . . ?
N13 C77 C76 119.8(4) . . ?
N15 C77 C76 120.4(3) . . ?
N14 C78 C79 120.4(4) . . ?
N14 C78 N15 119.5(3) . . ?
C79 C78 N15 120.1(3) . . ?
C80 C79 C78 120.1(4) . . ?
C80 C79 H112 119.9 . . ?
C78 C79 H112 119.9 . . ?
C79 C80 C81 119.6(4) . . ?
C79 C80 H207 120.2 . . ?
C81 C80 H207 120.2 . . ?
C82 C81 C80 117.8(4) . . ?
C82 C81 H288 121.1 . . ?
C80 C81 H288 121.1 . . ?
N14 C82 C81 123.3(4) . . ?
N14 C82 H110 118.4 . . ?
C81 C82 H110 118.4 . . ?
N15 C83 C84 114.8(3) . . ?
N15 C83 H16C 108.6 . . ?
C84 C83 H16C 108.6 . . ?
N15 C83 H16D 108.6 . . ?
C84 C83 H16D 108.6 . . ?
H16C C83 H16D 107.5 . . ?
C83 C84 C85 108.3(4) . . ?
C83 C84 H26A 110.0 . . ?
C85 C84 H26A 110.0 . . ?
C83 C84 H26B 110.0 . . ?
C85 C84 H26B 110.0 . . ?
H26A C84 H26B 108.4 . . ?
C86 C85 C84 115.1(4) . . ?
C86 C85 H32C 108.5 . . ?
C84 C85 H32C 108.5 . . ?
C86 C85 H32D 108.5 . . ?
C84 C85 H32D 108.5 . . ?
H32C C85 H32D 107.5 . . ?
C85 C86 C87 113.3(4) . . ?
C85 C86 H34J 108.9 . . ?
C87 C86 H34J 108.9 . . ?
C85 C86 H34K 108.9 . . ?
C87 C86 H34K 108.9 . . ?
H34J C86 H34K 107.7 . . ?
C86 C87 H34N 109.5 . . ?
C86 C87 H34O 109.5 . . ?
H34N C87 H34O 109.5 . . ?
C86 C87 H34P 109.5 . . ?
H34N C87 H34P 109.5 . . ?
H34O C87 H34P 109.5 . . ?
C93 C88 C89 114.8(3) . . ?
C93 C88 B1 123.0(3) . . ?
C89 C88 B1 122.3(3) . . ?
C90 C89 C88 122.9(3) . . ?
C90 C89 H121 118.6 . . ?
C88 C89 H121 118.6 . . ?
C91 C90 C89 120.8(3) . . ?
C91 C90 C94 118.3(3) . . ?
C89 C90 C94 120.8(3) . . ?
C92 C91 C90 117.9(3) . . ?
C92 C91 H147 121.0 . . ?
C90 C91 H147 121.0 . . ?
C91 C92 C93 120.7(3) . . ?
C91 C92 C95 120.1(3) . . ?
C93 C92 C95 119.2(3) . . ?
C92 C93 C88 123.0(3) . . ?
C92 C93 H124 118.5 . . ?
C88 C93 H124 118.5 . . ?
F3 C94 F1 105.9(3) . . ?
F3 C94 F2 106.8(3) . . ?
F1 C94 F2 104.8(3) . . ?
F3 C94 C90 112.1(3) . . ?
F1 C94 C90 113.1(3) . . ?
F2 C94 C90 113.5(3) . . ?
F6 C95 F4 107.2(3) . . ?
F6 C95 F5 107.2(3) . . ?
F4 C95 F5 104.7(3) . . ?
F6 C95 C92 113.2(3) . . ?
F4 C95 C92 112.3(3) . . ?
F5 C95 C92 111.6(3) . . ?
C101 C96 C97 114.9(3) . . ?
C101 C96 B1 120.1(3) . . ?
C97 C96 B1 125.0(3) . . ?
C98 C97 C96 122.3(3) . . ?
C98 C97 H130 118.8 . . ?
C96 C97 H130 118.8 . . ?
C99 C98 C97 121.0(3) . . ?
C99 C98 C102 118.0(3) . . ?
C97 C98 C102 121.0(3) . . ?
C100 C99 C98 117.6(3) . . ?
C100 C99 H256 121.2 . . ?
C98 C99 H256 121.2 . . ?
C99 C100 C101 121.0(4) . . ?
C99 C100 C103 120.4(4) . . ?
C101 C100 C103 118.6(4) . . ?
C100 C101 C96 123.1(3) . . ?
C100 C101 H148 118.4 . . ?
C96 C101 H148 118.4 . . ?
F7 C102 F8 108.1(4) . . ?
F7 C102 F9 104.6(4) . . ?
F8 C102 F9 104.0(3) . . ?
F7 C102 C98 114.0(3) . . ?
F8 C102 C98 112.6(4) . . ?
F9 C102 C98 112.8(3) . . ?
F11 C103 F12 107.5(4) . . ?
F11 C103 F10 107.1(4) . . ?
F12 C103 F10 104.7(4) . . ?
F11 C103 C100 113.0(4) . . ?
F12 C103 C100 112.0(4) . . ?
F10 C103 C100 112.1(4) . . ?
C105 C104 C109 115.4(3) . . ?
C105 C104 B1 121.7(3) . . ?
C109 C104 B1 122.9(3) . . ?
C106 C105 C104 122.3(3) . . ?
C106 C105 H118 118.8 . . ?
C104 C105 H118 118.8 . . ?
C107 C106 C105 120.9(3) . . ?
C107 C106 C110 119.5(3) . . ?
C105 C106 C110 119.6(3) . . ?
C108 C107 C106 118.3(3) . . ?
C108 C107 H116 120.9 . . ?
C106 C107 H116 120.9 . . ?
C107 C108 C109 121.1(3) . . ?
C107 C108 C111 119.0(3) . . ?
C109 C108 C111 119.9(3) . . ?
C108 C109 C104 122.1(3) . . ?
C108 C109 H125 119.0 . . ?
C104 C109 H125 119.0 . . ?
F16 C110 F17 107.1(3) . . ?
F16 C110 F18 106.4(3) . . ?
F17 C110 F18 104.1(3) . . ?
F16 C110 C106 113.4(3) . . ?
F17 C110 C106 113.3(3) . . ?
F18 C110 C106 111.9(3) . . ?
F14A C111 F15A 105.1(8) . . ?
F13 C111 F15 106.6(5) . . ?
F13 C111 F14 105.9(4) . . ?
F15 C111 F14 104.1(5) . . ?
F14A C111 F13A 107.1(9) . . ?
F15A C111 F13A 104.3(9) . . ?
F14A C111 C108 117.7(6) . . ?
F13 C111 C108 114.8(3) . . ?
F15A C111 C108 112.3(7) . . ?
F15 C111 C108 112.7(4) . . ?
F14 C111 C108 111.9(4) . . ?
F13A C111 C108 109.3(7) . . ?
C117 C112 C113 114.8(3) . . ?
C117 C112 B1 124.6(3) . . ?
C113 C112 B1 120.5(3) . . ?
C114 C113 C112 123.4(3) . . ?
C114 C113 H156 118.3 . . ?
C112 C113 H156 118.3 . . ?
C113 C114 C115 120.6(4) . . ?
C113 C114 C118 119.5(4) . . ?
C115 C114 C118 119.9(4) . . ?
C116 C115 C114 117.3(3) . . ?
C116 C115 H154 121.3 . . ?
C114 C115 H154 121.3 . . ?
C115 C116 C117 121.7(4) . . ?
C115 C116 C119 118.7(4) . . ?
C117 C116 C119 119.6(4) . . ?
C116 C117 C112 122.1(4) . . ?
C116 C117 H153 118.9 . . ?
C112 C117 H153 118.9 . . ?
F22 C118 F23 106.0(4) . . ?
F22 C118 F24 106.0(4) . . ?
F23 C118 F24 106.2(4) . . ?
F22 C118 C114 113.9(4) . . ?
F23 C118 C114 112.2(4) . . ?
F24 C118 C114 112.0(4) . . ?
F20A C119 F19A 111.7(8) . . ?
F19 C119 F21 111.7(5) . . ?
F20A C119 F21A 110.6(7) . . ?
F19A C119 F21A 99.2(6) . . ?
F19 C119 F20 103.6(5) . . ?
F21 C119 F20 95.9(5) . . ?
F20A C119 C116 115.4(5) . . ?
F19 C119 C116 117.9(5) . . ?
F19A C119 C116 110.3(5) . . ?
F21 C119 C116 114.1(4) . . ?
F21A C119 C116 108.3(5) . . ?
F20 C119 C116 110.9(4) . . ?
C121 C120 C125 115.7(3) . . ?
C121 C120 B2 120.1(3) . . ?
C125 C120 B2 124.1(3) . . ?
C122 C121 C120 122.4(3) . . ?
C122 C121 H184 118.8 . . ?
C120 C121 H184 118.8 . . ?
C121 C122 C123 120.7(3) . . ?
C121 C122 C126 118.9(4) . . ?
C123 C122 C126 120.4(3) . . ?
C124 C123 C122 118.0(3) . . ?
C124 C123 H182 121.0 . . ?
C122 C123 H182 121.0 . . ?
C123 C124 C125 121.1(3) . . ?
C123 C124 C127 119.7(4) . . ?
C125 C124 C127 119.1(3) . . ?
C124 C125 C120 121.9(3) . . ?
C124 C125 H185 119.0 . . ?
C120 C125 H185 119.0 . . ?
F30 C126 F29 110.4(6) . . ?
F28A C126 F30A 108.6(7) . . ?
F28A C126 F29A 103.9(7) . . ?
F30A C126 F29A 100.5(7) . . ?
F30 C126 F28 106.2(6) . . ?
F29 C126 F28 102.8(6) . . ?
F28A C126 C122 119.5(6) . . ?
F30 C126 C122 115.2(5) . . ?
F29 C126 C122 112.1(5) . . ?
F30A C126 C122 111.3(6) . . ?
F29A C126 C122 111.2(5) . . ?
F28 C126 C122 109.2(5) . . ?
F25 C127 F26 105.8(4) . . ?
F25 C127 F27 106.5(4) . . ?
F26 C127 F27 104.1(4) . . ?
F25 C127 C124 112.9(4) . . ?
F26 C127 C124 112.8(4) . . ?
F27 C127 C124 114.0(4) . . ?
C129 C128 C133 116.2(3) . . ?
C129 C128 B2 119.5(3) . . ?
C133 C128 B2 123.9(3) . . ?
C130 C129 C128 122.5(3) . . ?
C130 C129 H281 118.8 . . ?
C128 C129 H281 118.8 . . ?
C129 C130 C131 120.4(4) . . ?
C129 C130 C134 119.5(4) . . ?
C131 C130 C134 120.0(4) . . ?
C132 C131 C130 118.2(4) . . ?
C132 C131 H203 120.9 . . ?
C130 C131 H203 120.9 . . ?
C131 C132 C133 120.8(3) . . ?
C131 C132 C135 119.6(4) . . ?
C133 C132 C135 119.5(4) . . ?
C132 C133 C128 121.8(3) . . ?
C132 C133 H285 119.1 . . ?
C128 C133 H285 119.1 . . ?
F34 C134 F35 115.3(5) . . ?
F34 C134 F36 101.1(5) . . ?
F35 C134 F36 100.8(4) . . ?
F34 C134 C130 114.5(4) . . ?
F35 C134 C130 112.6(5) . . ?
F36 C134 C130 111.0(5) . . ?
F33 C135 F31 107.8(5) . . ?
F33 C135 F32 105.5(4) . . ?
F31 C135 F32 102.8(4) . . ?
F33 C135 C132 113.5(4) . . ?
F31 C135 C132 112.4(4) . . ?
F32 C135 C132 114.0(4) . . ?
C141 C136 C137 115.6(3) . . ?
C141 C136 B2 123.3(3) . . ?
C137 C136 B2 120.9(3) . . ?
C138 C137 C136 122.3(3) . . ?
C138 C137 H141 118.9 . . ?
C136 C137 H141 118.9 . . ?
C137 C138 C139 120.6(3) . . ?
C137 C138 C142 121.0(3) . . ?
C139 C138 C142 118.3(3) . . ?
C140 C139 C138 118.0(3) . . ?
C140 C139 H143 121.0 . . ?
C138 C139 H143 121.0 . . ?
C139 C140 C141 121.2(3) . . ?
C139 C140 C143 120.7(3) . . ?
C141 C140 C143 118.1(3) . . ?
C136 C141 C140 122.3(3) . . ?
C136 C141 H145 118.9 . . ?
C140 C141 H145 118.9 . . ?
F42 C142 F40 106.6(4) . . ?
F42 C142 F41 106.6(4) . . ?
F40 C142 F41 103.1(4) . . ?
F42 C142 C138 114.6(3) . . ?
F40 C142 C138 112.9(3) . . ?
F41 C142 C138 112.2(4) . . ?
F39 C143 F37 113.5(5) . . ?
F39 C143 F38 98.6(5) . . ?
F37 C143 F38 102.0(5) . . ?
F39 C143 C140 114.7(4) . . ?
F37 C143 C140 115.2(3) . . ?
F38 C143 C140 110.5(4) . . ?
C145 C144 C149 115.7(3) . . ?
C145 C144 B2 120.9(3) . . ?
C149 C144 B2 123.3(3) . . ?
C146 C145 C144 122.3(3) . . ?
C146 C145 H186 118.9 . . ?
C144 C145 H186 118.9 . . ?
C147 C146 C145 121.1(3) . . ?
C147 C146 C150 120.5(3) . . ?
C145 C146 C150 118.3(3) . . ?
C148 C147 C146 117.5(3) . . ?
C148 C147 H189 121.2 . . ?
C146 C147 H189 121.2 . . ?
C147 C148 C149 121.2(3) . . ?
C147 C148 C151 120.1(3) . . ?
C149 C148 C151 118.7(3) . . ?
C148 C149 C144 122.1(3) . . ?
C148 C149 H190 119.0 . . ?
C144 C149 H190 119.0 . . ?
F46 C150 F48 106.8(3) . . ?
F46 C150 F47 106.3(3) . . ?
F48 C150 F47 105.6(3) . . ?
F46 C150 C146 113.3(3) . . ?
F48 C150 C146 112.4(3) . . ?
F47 C150 C146 112.0(3) . . ?
F43 C151 F45 106.9(3) . . ?
F43 C151 F44 107.1(4) . . ?
F45 C151 F44 105.1(3) . . ?
F43 C151 C148 112.1(3) . . ?
F45 C151 C148 112.9(3) . . ?
F44 C151 C148 112.2(3) . . ?
C88 B1 C104 109.0(3) . . ?
C88 B1 C112 111.0(3) . . ?
C104 B1 C112 108.1(3) . . ?
C88 B1 C96 111.7(3) . . ?
C104 B1 C96 108.1(3) . . ?
C112 B1 C96 108.8(3) . . ?
C128 B2 C120 113.0(3) . . ?
C128 B2 C144 103.6(3) . . ?
C120 B2 C144 112.0(3) . . ?
C128 B2 C136 112.5(3) . . ?
C120 B2 C136 104.4(3) . . ?
C144 B2 C136 111.6(3) . . ?
C12 N2 C8 120.4(3) . . ?
C12 N2 Pt1 124.6(3) . . ?
C8 N2 Pt1 114.8(3) . . ?
C13 N3 C17 117.3(4) . . ?
C13 N3 Pt1 122.6(3) . . ?
C17 N3 Pt1 119.7(3) . . ?
C12 N4 C13 125.7(4) . . ?
C12 N4 C18 116.4(4) . . ?
C13 N4 C18 117.4(4) . . ?
C34 N6 C30 120.7(3) . . ?
C34 N6 Pt2 124.7(3) . . ?
C30 N6 Pt2 114.6(2) . . ?
C35 N7 C39 118.1(3) . . ?
C35 N7 Pt2 123.4(2) . . ?
C39 N7 Pt2 118.1(2) . . ?
C34 N8 C35 124.8(3) . . ?
C34 N8 C40 115.6(3) . . ?
C35 N8 C40 117.2(3) . . ?
C45 N9 Pt3 178.1(3) . . ?
C56 N10 C52 119.7(3) . . ?
C56 N10 Pt3 124.8(2) . . ?
C52 N10 Pt3 115.5(3) . . ?
C57 N11 C61 118.0(3) . . ?
C57 N11 Pt3 122.1(2) . . ?
C61 N11 Pt3 119.7(2) . . ?
C57 N12 C56 124.6(3) . . ?
C57 N12 C62 118.0(3) . . ?
C56 N12 C62 116.2(3) . . ?
C77 N13 C73 119.8(3) . . ?
C77 N13 Pt4 124.7(3) . . ?
C73 N13 Pt4 115.2(2) . . ?
C82 N14 C78 118.7(3) . . ?
C82 N14 Pt4 118.2(2) . . ?
C78 N14 Pt4 121.8(2) . . ?
C77 N15 C78 124.9(3) . . ?
C77 N15 C83 115.2(3) . . ?
C78 N15 C83 116.7(3) . . ?
C1 Pt1 C2 93.39(16) . . ?
C1 Pt1 N2 170.56(14) . . ?
C2 Pt1 N2 81.94(15) . . ?
C1 Pt1 N3 95.06(14) . . ?
C2 Pt1 N3 167.54(15) . . ?
N2 Pt1 N3 90.92(14) . . ?
C23 Pt2 C24 92.59(14) . . ?
C23 Pt2 N6 172.41(13) . . ?
C24 Pt2 N6 82.53(14) . . ?
C23 Pt2 N7 95.27(12) . . ?
C24 Pt2 N7 168.59(13) . . ?
N6 Pt2 N7 90.44(12) . . ?
N9 Pt3 C46 94.76(15) . . ?
N9 Pt3 N10 175.43(12) . . ?
C46 Pt3 N10 81.79(14) . . ?
N9 Pt3 N11 93.69(12) . . ?
C46 Pt3 N11 168.72(14) . . ?
N10 Pt3 N11 90.13(12) . . ?
C45 Pt4 C67 93.57(14) . . ?
C45 Pt4 N13 170.36(13) . . ?
C67 Pt4 N13 81.85(14) . . ?
C45 Pt4 N14 94.69(12) . . ?
C67 Pt4 N14 166.65(13) . . ?
N13 Pt4 N14 91.43(12) . . ?

loop_
_geom_bond_atom_site_label_1
_geom_bond_atom_site_label_2
_geom_bond_distance
_geom_bond_site_symmetry_2
_geom_bond_publ_flag
C1 C1 1.156(7) 2_576 ?
C1 Pt1 1.953(3) . ?
C2 C3 1.394(6) . ?
C2 C7 1.399(5) . ?
C2 Pt1 1.993(4) . ?
C3 C4 1.383(6) . ?
C3 H300 0.9500 . ?
C4 C5 1.387(6) . ?
C4 H301 0.9500 . ?
C5 C6 1.368(6) . ?
C5 H336 0.9500 . ?
C6 C7 1.402(6) . ?
C6 H278 0.9500 . ?
C7 C8 1.455(6) . ?
C8 N2 1.376(5) . ?
C8 C9 1.383(6) . ?
C9 C10 1.379(7) . ?
C9 H270 0.9500 . ?
C10 C11 1.364(6) . ?
C10 H289 0.9500 . ?
C11 C12 1.399(6) . ?
C11 H208 0.9500 . ?
C12 N2 1.335(5) . ?
C12 N4 1.397(5) . ?
C13 N3 1.351(5) . ?
C13 C14 1.400(6) . ?
C13 N4 1.404(5) . ?
C14 C15 1.371(7) . ?
C14 H335 0.9500 . ?
C15 C16 1.376(7) . ?
C15 H340 0.9500 . ?
C16 C17 1.367(6) . ?
C16 H337 0.9500 . ?
C17 N3 1.357(5) . ?
C17 H212 0.9500 . ?
C18 N4 1.487(5) . ?
C18 C19 1.517(7) . ?
C18 H34H 0.9900 . ?
C18 H34I 0.9900 . ?
C19 C20 1.516(7) . ?
C19 H34C 0.9900 . ?
C19 H34D 0.9900 . ?
C20 C21 1.498(9) . ?
C20 H34L 0.9900 . ?
C20 H34M 0.9900 . ?
C21 C22 1.587(11) . ?
C21 H40A 0.9900 . ?
C21 H40B 0.9900 . ?
C22 H40C 0.9800 . ?
C22 H40D 0.9800 . ?
C22 H40E 0.9800 . ?
C23 C23 1.155(6) 2_656 ?
C23 Pt2 1.955(3) . ?
C24 C25 1.385(5) . ?
C24 C29 1.411(5) . ?
C24 Pt2 1.980(4) . ?
C25 C26 1.391(5) . ?
C25 H138 0.9500 . ?
C26 C27 1.389(6) . ?
C26 H196 0.9500 . ?
C27 C28 1.374(6) . ?
C27 H164 0.9500 . ?
C28 C29 1.395(5) . ?
C28 H306 0.9500 . ?
C29 C30 1.461(6) . ?
C30 N6 1.371(5) . ?
C30 C31 1.382(5) . ?
C31 C32 1.370(6) . ?
C31 H241 0.9500 . ?
C32 C33 1.371(6) . ?
C32 H240 0.9500 . ?
C33 C34 1.409(5) . ?
C33 H163 0.9500 . ?
C34 N6 1.350(5) . ?
C34 N8 1.398(5) . ?
C35 N7 1.347(5) . ?
C35 C36 1.397(5) . ?
C35 N8 1.400(5) . ?
C36 C37 1.364(6) . ?
C36 H133 0.9500 . ?
C37 C38 1.386(6) . ?
C37 H209 0.9500 . ?
C38 C39 1.367(5) . ?
C38 H210 0.9500 . ?
C39 N7 1.351(4) . ?
C39 H271 0.9500 . ?
C40 N8 1.489(5) . ?
C40 C41 1.514(6) . ?
C40 H26C 0.9900 . ?
C40 H26D 0.9900 . ?
C41 C42 1.538(6) . ?
C41 H26E 0.9900 . ?
C41 H26F 0.9900 . ?
C42 C43 1.508(6) . ?
C42 H32A 0.9900 . ?
C42 H32B 0.9900 . ?
C43 C44 1.495(7) . ?
C43 H34A 0.9900 . ?
C43 H34B 0.9900 . ?
C44 H34E 0.9800 . ?
C44 H34F 0.9800 . ?
C44 H34G 0.9800 . ?
C45 N9 1.160(5) . ?
C45 Pt4 1.961(3) . ?
C46 C47 1.389(6) . ?
C46 C51 1.410(6) . ?
C46 Pt3 1.990(4) . ?
C47 C48 1.399(6) . ?
C47 H261 0.9500 . ?
C48 C49 1.383(7) . ?
C48 H260 0.9500 . ?
C49 C50 1.363(7) . ?
C49 H332 0.9500 . ?
C50 C51 1.397(5) . ?
C50 H331 0.9500 . ?
C51 C52 1.459(6) . ?
C52 N10 1.370(5) . ?
C52 C53 1.392(6) . ?
C53 C54 1.385(7) . ?
C53 H264 0.9500 . ?
C54 C55 1.360(6) . ?
C54 H330 0.9500 . ?
C55 C56 1.400(5) . ?
C55 H314 0.9500 . ?
C56 N10 1.342(5) . ?
C56 N12 1.400(5) . ?
C57 N11 1.350(4) . ?
C57 C58 1.396(5) . ?
C57 N12 1.396(4) . ?
C58 C59 1.362(6) . ?
C58 H244 0.9500 . ?
C59 C60 1.389(5) . ?
C59 H166 0.9500 . ?
C60 C61 1.367(5) . ?
C60 H165 0.9500 . ?
C61 N11 1.350(4) . ?
C61 H107 0.9500 . ?
C62 N12 1.477(5) . ?
C62 C63 1.511(6) . ?
C62 H16A 0.9900 . ?
C62 H16B 0.9900 . ?
C63 C64 1.519(5) . ?
C63 H24A 0.9900 . ?
C63 H24B 0.9900 . ?
C64 C65 1.501(6) . ?
C64 H24C 0.9900 . ?
C64 H24D 0.9900 . ?
C65 C66 1.518(7) . ?
C65 H33A 0.9900 . ?
C65 H33B 0.9900 . ?
C66 H34Q 0.9800 . ?
C66 H34R 0.9800 . ?
C66 H34S 0.9800 . ?
C67 C68 1.379(5) . ?
C67 C72 1.407(5) . ?
C67 Pt4 1.983(4) . ?
C68 C69 1.389(5) . ?
C68 H108 0.9500 . ?
C69 C70 1.379(6) . ?
C69 H206 0.9500 . ?
C70 C71 1.370(6) . ?
C70 H305 0.9500 . ?
C71 C72 1.398(5) . ?
C71 H205 0.9500 . ?
C72 C73 1.454(5) . ?
C73 N13 1.374(5) . ?
C73 C74 1.377(5) . ?
C74 C75 1.367(6) . ?
C74 H283 0.9500 . ?
C75 C76 1.378(6) . ?
C75 H201 0.9500 . ?
C76 C77 1.403(5) . ?
C76 H282 0.9500 . ?
C77 N13 1.344(5) . ?
C77 N15 1.398(5) . ?
C78 N14 1.348(5) . ?
C78 C79 1.392(5) . ?
C78 N15 1.403(5) . ?
C79 C80 1.363(6) . ?
C79 H112 0.9500 . ?
C80 C81 1.387(6) . ?
C80 H207 0.9500 . ?
C81 C82 1.372(5) . ?
C81 H288 0.9500 . ?
C82 N14 1.345(5) . ?
C82 H110 0.9500 . ?
C83 N15 1.481(5) . ?
C83 C84 1.511(6) . ?
C83 H16C 0.9900 . ?
C83 H16D 0.9900 . ?
C84 C85 1.534(6) . ?
C84 H26A 0.9900 . ?
C84 H26B 0.9900 . ?
C85 C86 1.503(7) . ?
C85 H32C 0.9900 . ?
C85 H32D 0.9900 . ?
C86 C87 1.506(7) . ?
C86 H34J 0.9900 . ?
C86 H34K 0.9900 . ?
C87 H34N 0.9800 . ?
C87 H34O 0.9800 . ?
C87 H34P 0.9800 . ?
C88 C93 1.394(5) . ?
C88 C89 1.400(4) . ?
C88 B1 1.633(5) . ?
C89 C90 1.387(5) . ?
C89 H121 0.9500 . ?
C90 C91 1.384(5) . ?
C90 C94 1.491(5) . ?
C91 C92 1.380(5) . ?
C91 H147 0.9500 . ?
C92 C93 1.390(5) . ?
C92 C95 1.497(5) . ?
C93 H124 0.9500 . ?
C94 F3 1.323(5) . ?
C94 F1 1.330(5) . ?
C94 F2 1.334(5) . ?
C95 F6 1.320(5) . ?
C95 F4 1.338(5) . ?
C95 F5 1.341(5) . ?
C96 C101 1.396(5) . ?
C96 C97 1.399(5) . ?
C96 B1 1.651(5) . ?
C97 C98 1.392(5) . ?
C97 H130 0.9500 . ?
C98 C99 1.387(5) . ?
C98 C102 1.490(5) . ?
C99 C100 1.381(6) . ?
C99 H256 0.9500 . ?
C100 C101 1.381(5) . ?
C100 C103 1.507(6) . ?
C101 H148 0.9500 . ?
C102 F7 1.318(5) . ?
C102 F8 1.324(5) . ?
C102 F9 1.334(5) . ?
C103 F11 1.315(5) . ?
C103 F12 1.329(6) . ?
C103 F10 1.338(6) . ?
C104 C105 1.402(4) . ?
C104 C109 1.405(4) . ?
C104 B1 1.639(5) . ?
C105 C106 1.387(5) . ?
C105 H118 0.9500 . ?
C106 C107 1.379(5) . ?
C106 C110 1.490(5) . ?
C107 C108 1.376(5) . ?
C107 H116 0.9500 . ?
C108 C109 1.390(5) . ?
C108 C111 1.494(5) . ?
C109 H125 0.9500 . ?
C110 F16 1.319(4) . ?
C110 F17 1.328(5) . ?
C110 F18 1.344(5) . ?
C111 F14A 1.269(9) . ?
C111 F13 1.298(5) . ?
C111 F15A 1.312(10) . ?
C111 F15 1.314(6) . ?
C111 F14 1.330(6) . ?
C111 F13A 1.332(11) . ?
C112 C117 1.396(5) . ?
C112 C113 1.405(5) . ?
C112 B1 1.646(5) . ?
C113 C114 1.383(5) . ?
C113 H156 0.9500 . ?
C114 C115 1.389(6) . ?
C114 C118 1.482(6) . ?
C115 C116 1.384(6) . ?
C115 H154 0.9500 . ?
C116 C117 1.392(5) . ?
C116 C119 1.491(6) . ?
C117 H153 0.9500 . ?
C118 F22 1.330(5) . ?
C118 F23 1.340(6) . ?
C118 F24 1.342(6) . ?
C119 F20A 1.178(8) . ?
C119 F19 1.241(7) . ?
C119 F19A 1.342(8) . ?
C119 F21 1.344(6) . ?
C119 F21A 1.391(7) . ?
C119 F20 1.432(7) . ?
C120 C121 1.395(5) . ?
C120 C125 1.401(5) . ?
C120 B2 1.637(5) . ?
C121 C122 1.380(5) . ?
C121 H184 0.9500 . ?
C122 C123 1.388(5) . ?
C122 C126 1.490(6) . ?
C123 C124 1.376(5) . ?
C123 H182 0.9500 . ?
C124 C125 1.383(5) . ?
C124 C127 1.486(6) . ?
C125 H185 0.9500 . ?
C126 F28A 1.258(7) . ?
C126 F30 1.279(8) . ?
C126 F29 1.284(7) . ?
C126 F30A 1.340(9) . ?
C126 F29A 1.383(9) . ?
C126 F28 1.395(7) . ?
C127 F25 1.307(6) . ?
C127 F26 1.315(6) . ?
C127 F27 1.318(5) . ?
C128 C129 1.396(5) . ?
C128 C133 1.398(5) . ?
C128 B2 1.631(5) . ?
C129 C130 1.379(5) . ?
C129 H281 0.9500 . ?
C130 C131 1.393(6) . ?
C130 C134 1.504(6) . ?
C131 C132 1.384(6) . ?
C131 H203 0.9500 . ?
C132 C133 1.386(5) . ?
C132 C135 1.496(5) . ?
C133 H285 0.9500 . ?
C134 F34 1.274(6) . ?
C134 F35 1.286(7) . ?
C134 F36 1.397(8) . ?
C135 F33 1.290(5) . ?
C135 F31 1.292(5) . ?
C135 F32 1.316(6) . ?
C136 C141 1.390(5) . ?
C136 C137 1.398(5) . ?
C136 B2 1.640(5) . ?
C137 C138 1.388(5) . ?
C137 H141 0.9500 . ?
C138 C139 1.388(5) . ?
C138 C142 1.495(5) . ?
C139 C140 1.371(5) . ?
C139 H143 0.9500 . ?
C140 C141 1.391(5) . ?
C140 C143 1.488(6) . ?
C141 H145 0.9500 . ?
C142 F42 1.306(5) . ?
C142 F40 1.330(5) . ?
C142 F41 1.333(5) . ?
C143 F39 1.269(6) . ?
C143 F37 1.285(5) . ?
C143 F38 1.356(7) . ?
C144 C145 1.395(5) . ?
C144 C149 1.400(5) . ?
C144 B2 1.638(5) . ?
C145 C146 1.392(5) . ?
C145 H186 0.9500 . ?
C146 C147 1.386(5) . ?
C146 C150 1.494(5) . ?
C147 C148 1.384(5) . ?
C147 H189 0.9500 . ?
C148 C149 1.393(5) . ?
C148 C151 1.494(5) . ?
C149 H190 0.9500 . ?
C150 F46 1.330(4) . ?
C150 F48 1.340(4) . ?
C150 F47 1.340(5) . ?
C151 F43 1.313(5) . ?
C151 F45 1.332(5) . ?
C151 F44 1.332(5) . ?
N2 Pt1 2.009(3) . ?
N3 Pt1 2.093(3) . ?
N6 Pt2 2.007(3) . ?
N7 Pt2 2.105(3) . ?
N9 Pt3 1.949(3) . ?
N10 Pt3 1.997(3) . ?
N11 Pt3 2.102(3) . ?
N13 Pt4 2.010(3) . ?
N14 Pt4 2.097(3) . ?
